data_4127928
loop_
_publ_author_name
'Hisaki, Ichiro'
'Suzuki, Yuto'
'Gomez, Eduardo'
'Ji, Qin'
'Tohnai, Norimitsu'
'Nakamura, Takayoshi'
'Douhal, Abderrazzak'

_publ_section_title
;
 Acid Responsive Hydrogen-Bonded Organic Frameworks.
;
_journal_issue 5
_journal_name_full 'Journal of the American Chemical Society'
_journal_page_first 2111
_journal_page_last 2121
_journal_paper_doi 10.1021/jacs.8b12124
_journal_volume 141
_journal_year 2019
_chemical_formula_moiety 'C66 H36 N6 O12, 1/3(C6 H3 Cl3), 4(C5 H9 N O)'
_chemical_formula_sum 'C88 H73 Cl N10 O16'
_chemical_formula_weight 1562.02
_space_group_crystal_system triclinic
_space_group_IT_number 2
_space_group_name_Hall '-P 1'
_space_group_name_H-M_alt 'P -1'
_symmetry_space_group_name_Hall '-P 1'
_symmetry_space_group_name_H-M 'P -1'
_atom_sites_solution_hydrogens geom
_atom_sites_solution_primary direct
_atom_sites_solution_secondary difmap
_cell_angle_alpha 108.6710(4)
_cell_angle_beta 100.8300(5)
_cell_angle_gamma 108.2700(5)
_cell_formula_units_Z 6
_cell_length_a 23.53390(13)
_cell_length_b 25.94850(12)
_cell_length_c 27.49620(15)
_cell_measurement_reflns_used 84641
_cell_measurement_temperature 223
_cell_measurement_theta_max 68.96
_cell_measurement_theta_min 2.10
_cell_volume 14309.08(16)
_computing_cell_refinement 'CrysAlisPro 1.171.38.46 (Rigaku OD, 2015)'
_computing_data_collection 'CrysAlisPro 1.171.38.46 (Rigaku OD, 2015)'
_computing_data_reduction 'CrysAlisPro 1.171.38.46 (Rigaku OD, 2015)'
_computing_molecular_graphics 'CrystalStructure 4.3'
_computing_publication_material 'CrystalStructure 4.3 (Rigaku, 2018)'
_computing_structure_refinement 'SHELXL Version 2018/3 (Sheldrick, 2008)'
_computing_structure_solution 'SHELXT Version 2018/2 (Sheldrick, 2014)'
_diffrn_ambient_temperature 223
_diffrn_measured_fraction_theta_full 0.966
_diffrn_measured_fraction_theta_max 0.905
_diffrn_measurement_device_type XtaLAB_P200
_diffrn_radiation_type 'Cu K\a'
_diffrn_radiation_wavelength 1.54184
_diffrn_reflns_av_R_equivalents 0.0297
_diffrn_reflns_av_unetI/netI 0.0233
_diffrn_reflns_Laue_measured_fraction_full 0.966
_diffrn_reflns_Laue_measured_fraction_max 0.905
_diffrn_reflns_limit_h_max 27
_diffrn_reflns_limit_h_min -26
_diffrn_reflns_limit_k_max 32
_diffrn_reflns_limit_k_min -32
_diffrn_reflns_limit_l_max 34
_diffrn_reflns_limit_l_min -34
_diffrn_reflns_number 187607
_diffrn_reflns_point_group_measured_fraction_full 0.966
_diffrn_reflns_point_group_measured_fraction_max 0.905
_diffrn_reflns_theta_full 67.684
_diffrn_reflns_theta_max 74.264
_diffrn_reflns_theta_min 2.087
_diffrn_standards_number 0
_exptl_absorpt_coefficient_mu 0.872
_exptl_absorpt_correction_T_max 1.000
_exptl_absorpt_correction_T_min 0.914
_exptl_absorpt_correction_type multi-scan
_exptl_absorpt_process_details
;
CrysAlisPro 1.171.38.46 (Rigaku Oxford Diffraction, 2015)
Empirical absorption correction using spherical harmonics,
 implemented in SCALE3 ABSPACK scaling algorithm.
;
_exptl_crystal_colour yellow
_exptl_crystal_density_diffrn 1.088
_exptl_crystal_density_method 'not measured'
_exptl_crystal_description columnar
_exptl_crystal_F_000 8900.00
_exptl_crystal_size_max 0.1
_exptl_crystal_size_mid 0.03
_exptl_crystal_size_min 0.03
_refine_diff_density_max 1.43
_refine_diff_density_min -0.72
_refine_ls_extinction_method none
_refine_ls_goodness_of_fit_ref 1.082
_refine_ls_hydrogen_treatment mixed
_refine_ls_number_parameters 3080
_refine_ls_number_reflns 52815
_refine_ls_number_restraints 33
_refine_ls_R_factor_all 0.0860
_refine_ls_R_factor_gt 0.0788
_refine_ls_shift/su_max 0.001
_refine_ls_structure_factor_coef Fsqd
_refine_ls_weighting_details 'w = 1/[\s^2^(Fo^2^)+(0.1590P)^2^+6.1030P] where P=(Fo^2^+2Fc^2^)/3'
_refine_ls_weighting_scheme calc
_refine_ls_wR_factor_gt 0.2515
_refine_ls_wR_factor_ref 0.2597
_reflns_Friedel_coverage 0.000
_reflns_number_gt 44018
_reflns_number_total 52815
_reflns_threshold_expression F^2^>2.0\s(F^2^)
_cod_data_source_file ja8b12124_si_005.cif
_cod_data_source_block CPHATN_NP_NMP
_cod_depositor_comments
;

2020-07-21
Z value and formula fixed to values more according to usual
chemical conventions.                 miguel
;
_cod_original_formula_sum 'C264 H219 Cl3 N30 O48'
_cod_original_formula_weight 4686.05
_cod_original_formula_moiety '3(C66 H36 N6 O12), C6 H3 Cl3, 12(C5 H9 N O)'
_cod_original_formula_units_Z 2
_cod_database_code 4127928

loop_
_space_group_symop_id
_space_group_symop_operation_xyz
1 +X,+Y,+Z
2 -X,-Y,-Z

loop_
_atom_site_label
_atom_site_type_symbol
_atom_site_fract_x
_atom_site_fract_y
_atom_site_fract_z
_atom_site_U_iso_or_equiv
_atom_site_adp_type
_atom_site_occupancy
_atom_site_site_symmetry_order
_atom_site_calc_flag
_atom_site_refinement_flags_posn
_atom_site_refinement_flags_adp
Cl1 Cl 0.52135(4) 0.68048(3) 0.53416(3) 0.07084(19) Uani 1 1 d . .
Cl2 Cl 0.43259(6) 0.72480(5) 0.47255(4) 0.1004(3) Uani 1 1 d . .
Cl3 Cl 0.60194(5) 0.88147(5) 0.71209(4) 0.1029(3) Uani 1 1 d . .
O1 O 0.71306(14) 0.25567(11) 0.69176(12) 0.0912(7) Uani 1 1 d . .
H1O H 0.718511 0.227750 0.697430 0.109 Uiso 1 1 calc R U
O2 O 0.65553(13) 0.24809(11) 0.74589(10) 0.0840(7) Uani 1 1 d . .
O3 O 0.80820(10) 0.57526(11) 0.95295(8) 0.0715(6) Uani 1 1 d . .
O4 O 0.73897(11) 0.60909(11) 0.98117(7) 0.0775(6) Uani 1 1 d . .
H4O H 0.765335 0.621942 1.011481 0.093 Uiso 1 1 calc R U
O5 O 0.44698(13) 0.97340(12) 0.86593(11) 0.1051(10) Uani 1 1 d . .
H5O H 0.444506 1.002101 0.888542 0.126 Uiso 1 1 calc R U
O6 O 0.34263(13) 0.94243(11) 0.83722(10) 0.0913(8) Uani 1 1 d . .
O7 O 0.2106(2) 0.90188(19) 0.5793(2) 0.1567(17) Uani 1 1 d . .
O8 O 0.13666(19) 0.8151(2) 0.51865(19) 0.1373(15) Uani 1 1 d . .
H8O H 0.117442 0.836122 0.514670 0.165 Uiso 1 1 calc R U
O9 O 0.08364(11) 0.31652(14) 0.09256(8) 0.0907(8) Uani 1 1 d . .
O10 O 0.15132(10) 0.28853(10) 0.05516(7) 0.0695(5) Uani 1 1 d . .
H10O H 0.124517 0.280485 0.026470 0.083 Uiso 1 1 calc R U
O11 O 0.30835(15) 0.09235(12) 0.13635(16) 0.1395(15) Uani 1 1 d . .
O12 O 0.41035(12) 0.14383(10) 0.15919(10) 0.0883(8) Uani 1 1 d . .
H12O H 0.408507 0.112169 0.137384 0.106 Uiso 1 1 calc R U
O13 O 0.58075(15) 0.65802(18) 0.91415(10) 0.1222(12) Uani 1 1 d . .
O14 O 0.50910(13) 0.67010(12) 0.95339(7) 0.0868(7) Uani 1 1 d . .
H14O H 0.537466 0.679051 0.981434 0.104 Uiso 1 1 calc R U
O15 O 0.33500(15) 0.83010(15) 0.92262(11) 0.1225(12) Uani 1 1 d . .
O16 O 0.23184(12) 0.78944(10) 0.88124(9) 0.0859(7) Uani 1 1 d . .
H16O H 0.232321 0.815637 0.908469 0.103 Uiso 1 1 calc R U
O17 O 0.01216(15) 0.77202(12) 0.32190(10) 0.0938(8) Uani 1 1 d . .
H17O H 0.001103 0.796037 0.313111 0.113 Uiso 1 1 calc R U
O18 O 0.06755(14) 0.78056(12) 0.26590(11) 0.0888(7) Uani 1 1 d . .
O19 O -0.01156(9) 0.52062(9) 0.05859(6) 0.0585(5) Uani 1 1 d . .
O20 O 0.05597(10) 0.48075(9) 0.03637(6) 0.0605(5) Uani 1 1 d . .
H20O H 0.038747 0.478357 0.006011 0.073 Uiso 1 1 calc R U
O21 O 0.07344(16) -0.04250(11) 0.14219(12) 0.1198(12) Uani 1 1 d . .
O22 O 0.17283(13) -0.03203(10) 0.16439(9) 0.0864(7) Uani 1 1 d . .
H22O H 0.157571 -0.066688 0.141179 0.104 Uiso 1 1 calc R U
O23 O 0.2915(3) -0.00680(17) 0.4057(2) 0.187(2) Uani 1 1 d . .
O24 O 0.3909(2) 0.0660(2) 0.4516(2) 0.1660(19) Uani 1 1 d . .
H24O H 0.399795 0.038223 0.454121 0.199 Uiso 1 1 calc R U
O25 O 0.28247(18) 0.19444(16) 0.67556(15) 0.1182(11) Uani 1 1 d . .
H25O H 0.289023 0.168867 0.684928 0.142 Uiso 1 1 calc R U
O26 O 0.22701(15) 0.19493(12) 0.73251(12) 0.0975(8) Uani 1 1 d . .
O27 O 0.40907(16) 0.53786(16) 0.94042(11) 0.1120(10) Uani 1 1 d . .
H27O H 0.428651 0.551653 0.973257 0.134 Uiso 1 1 calc R U
O28 O 0.33268(18) 0.55656(19) 0.97126(11) 0.1287(13) Uani 1 1 d . .
O29 O 0.18975(18) 1.00683(13) 0.85652(14) 0.1264(13) Uani 1 1 d . .
H29O H 0.192288 1.036762 0.881342 0.152 Uiso 1 1 calc R U
O30 O 0.09305(18) 0.99870(14) 0.82570(12) 0.1157(11) Uani 1 1 d . .
O31 O -0.1001(2) 0.9048(2) 0.5473(2) 0.1438(16) Uani 1 1 d . .
O32 O -0.1741(2) 0.81764(19) 0.50212(17) 0.1319(12) Uani 1 1 d . .
H32O H -0.194998 0.835067 0.492174 0.158 Uiso 1 1 calc R U
O33 O -0.16366(13) 0.40527(14) 0.07642(9) 0.0896(7) Uani 1 1 d . .
O34 O -0.08546(11) 0.38545(9) 0.05073(7) 0.0677(5) Uani 1 1 d . .
H34O H -0.101547 0.389394 0.023308 0.081 Uiso 1 1 calc R U
O35 O -0.08416(11) 0.10224(9) 0.10007(9) 0.0781(6) Uani 1 1 d . .
H35O H -0.085810 0.071078 0.077586 0.094 Uiso 1 1 calc R U
O36 O 0.01650(13) 0.11806(12) 0.13216(11) 0.0980(9) Uani 1 1 d . .
O37 O 0.18878(13) 0.34406(11) 0.91831(9) 0.0879(7) Uani 1 1 d . .
O38 O 0.4733(2) 0.5680(2) 1.03846(16) 0.1573(17) Uani 1 1 d . .
O39 O 0.54396(17) 0.93255(15) 1.05654(12) 0.1246(13) Uani 1 1 d . .
O40 O 0.7851(2) 0.90060(13) 1.05477(14) 0.1461(16) Uani 1 1 d . .
O41 O 0.13142(12) 0.62114(12) 1.04555(8) 0.0815(7) Uani 1 1 d . .
O42 O 0.07546(11) 0.24767(11) 0.95774(8) 0.0754(6) Uani 1 1 d . .
O43 O 0.90217(14) 1.01576(12) 1.01369(10) 0.0980(9) Uani 1 1 d . .
O44 O -0.14612(14) 0.14090(9) 0.89688(9) 0.0846(7) Uani 1 1 d . .
O45 O 0.41709(14) 1.05427(11) 1.09255(11) 0.0954(8) Uani 1 1 d . .
O46 O 0.7431(3) 0.8524(3) 1.4606(3) 0.2272(16) Uani 1 1 d . .
O47 O 0.03487(14) 0.15876(13) 0.70380(12) 0.0962(8) Uani 1 1 d . .
O48 O 0.22261(12) 0.86397(9) 0.96331(9) 0.0792(6) Uani 1 1 d . .
N1 N 0.49353(9) 0.45297(8) 0.56472(7) 0.0387(4) Uani 1 1 d . .
N2 N 0.50352(8) 0.55447(8) 0.65133(6) 0.0364(4) Uani 1 1 d . .
N3 N 0.44970(8) 0.62725(7) 0.63033(7) 0.0372(4) Uani 1 1 d . .
N4 N 0.37054(8) 0.59300(8) 0.52421(7) 0.0373(4) Uani 1 1 d . .
N5 N 0.35647(8) 0.49292(8) 0.44191(6) 0.0361(4) Uani 1 1 d . .
N6 N 0.42081(9) 0.42257(8) 0.46293(7) 0.0389(4) Uani 1 1 d . .
N7 N 0.29061(9) 0.47777(8) 0.56734(6) 0.0371(4) Uani 1 1 d . .
N8 N 0.23791(8) 0.55814(7) 0.55222(6) 0.0339(3) Uani 1 1 d . .
N9 N 0.19574(8) 0.55136(7) 0.45005(6) 0.0360(4) Uani 1 1 d . .
N10 N 0.18039(8) 0.45053(8) 0.35988(6) 0.0352(4) Uani 1 1 d . .
N11 N 0.19290(8) 0.35603(7) 0.37605(6) 0.0368(4) Uani 1 1 d . .
N12 N 0.25915(9) 0.37274(8) 0.48088(7) 0.0401(4) Uani 1 1 d . .
N13 N 0.12060(10) 0.43098(8) 0.55318(7) 0.0447(4) Uani 1 1 d . .
N14 N 0.14012(9) 0.53517(8) 0.64232(7) 0.0419(4) Uani 1 1 d . .
N15 N 0.12094(9) 0.62685(8) 0.62418(7) 0.0410(4) Uani 1 1 d . .
N16 N 0.05658(9) 0.60670(8) 0.51741(7) 0.0428(4) Uani 1 1 d . .
N17 N 0.03945(9) 0.50835(8) 0.43215(7) 0.0407(4) Uani 1 1 d . .
N18 N 0.07637(9) 0.42036(8) 0.45038(7) 0.0397(4) Uani 1 1 d . .
N19 N 0.4894(3) 0.6068(3) 1.1297(2) 0.159(2) Uani 1 1 d . U
N20 N 0.11644(14) 0.34372(14) 0.85105(11) 0.0769(7) Uani 1 1 d . .
N21 N 0.5768(2) 0.86021(14) 1.02480(16) 0.1051(11) Uani 1 1 d . .
N22 N 0.74841(19) 0.80268(14) 1.00101(18) 0.1038(11) Uani 1 1 d . .
N23 N 0.20092(14) 0.62999(13) 1.11959(10) 0.0755(7) Uani 1 1 d . .
N24 N -0.00408(12) 0.24042(11) 0.89141(9) 0.0657(6) Uani 1 1 d . .
N25 N 0.90083(18) 0.92663(16) 0.96920(15) 0.1011(11) Uani 1 1 d . .
N26 N -0.12896(19) 0.21020(13) 0.97812(14) 0.0985(11) Uani 1 1 d . .
N27 N 0.40265(16) 0.95854(13) 1.05089(15) 0.0975(11) Uani 1 1 d . .
N28 N 0.7203(5) 0.9171(4) 1.4343(4) 0.2272(16) Uani 1 1 d . .
N29 N 0.0340(2) 0.08663(19) 0.7330(2) 0.1217(14) Uani 1 1 d . .
N30 N 0.24240(12) 0.96117(10) 1.00626(9) 0.0597(5) Uani 1 1 d . .
C1 C 0.46482(10) 0.48763(9) 0.55702(8) 0.0354(4) Uani 1 1 d . .
C2 C 0.52812(10) 0.46861(9) 0.61637(8) 0.0378(4) Uani 1 1 d . .
C3 C 0.55935(11) 0.43321(10) 0.62775(9) 0.0439(5) Uani 1 1 d . .
H3 H 0.557628 0.400524 0.598976 0.053 Uiso 1 1 calc R U
C4 C 0.59197(11) 0.44541(10) 0.67959(9) 0.0418(5) Uani 1 1 d . .
C5 C 0.59789(11) 0.49753(10) 0.72402(8) 0.0410(5) Uani 1 1 d . .
C6 C 0.56763(10) 0.53200(10) 0.71314(8) 0.0398(4) Uani 1 1 d . .
H6 H 0.570580 0.565350 0.741941 0.048 Uiso 1 1 calc R U
C7 C 0.53225(10) 0.51877(9) 0.65993(8) 0.0369(4) Uani 1 1 d . .
C8 C 0.47109(10) 0.53966(9) 0.60057(8) 0.0343(4) Uani 1 1 d . .
C9 C 0.44068(10) 0.57818(9) 0.58921(8) 0.0345(4) Uani 1 1 d . .
C10 C 0.41792(10) 0.65960(9) 0.61932(8) 0.0367(4) Uani 1 1 d . .
C11 C 0.42141(10) 0.71009(9) 0.66186(8) 0.0402(5) Uani 1 1 d . .
H11 H 0.449251 0.722860 0.696754 0.048 Uiso 1 1 calc R U
C12 C 0.38525(11) 0.74091(9) 0.65356(9) 0.0405(5) Uani 1 1 d . .
C13 C 0.34466(11) 0.72278(9) 0.59933(9) 0.0417(5) Uani 1 1 d . .
C14 C 0.34198(11) 0.67494(10) 0.55761(9) 0.0416(5) Uani 1 1 d . .
H14 H 0.315815 0.663762 0.522424 0.050 Uiso 1 1 calc R U
C15 C 0.37758(10) 0.64203(9) 0.56616(8) 0.0376(4) Uani 1 1 d . .
C16 C 0.40154(9) 0.56148(9) 0.53546(8) 0.0344(4) Uani 1 1 d . .
C17 C 0.39371(9) 0.50702(9) 0.49097(8) 0.0344(4) Uani 1 1 d . .
C18 C 0.35099(10) 0.44268(9) 0.40167(8) 0.0358(4) Uani 1 1 d . .
C19 C 0.31247(10) 0.42471(9) 0.34833(8) 0.0379(4) Uani 1 1 d . .
H19 H 0.289962 0.447147 0.341304 0.046 Uiso 1 1 calc R U
C20 C 0.30696(10) 0.37499(9) 0.30612(8) 0.0382(4) Uani 1 1 d . .
C21 C 0.34242(10) 0.34149(9) 0.31684(8) 0.0390(4) Uani 1 1 d . .
C22 C 0.37915(11) 0.35819(10) 0.36890(8) 0.0420(5) Uani 1 1 d . .
H22 H 0.401704 0.335735 0.375785 0.050 Uiso 1 1 calc R U
C23 C 0.38383(10) 0.40820(9) 0.41225(8) 0.0377(4) Uani 1 1 d . .
C24 C 0.42544(10) 0.47126(9) 0.50175(8) 0.0346(4) Uani 1 1 d . .
C25 C 0.61644(12) 0.40201(10) 0.68940(9) 0.0465(5) Uani 1 1 d . .
C26 C 0.65629(14) 0.38423(12) 0.66301(11) 0.0549(6) Uani 1 1 d . .
H26 H 0.6646(14) 0.3976(14) 0.6391(13) 0.061(8) Uiso 1 1 d . .
C27 C 0.67632(15) 0.34152(13) 0.67133(11) 0.0609(7) Uani 1 1 d . .
H27 H 0.703642 0.329975 0.653673 0.073 Uiso 1 1 calc R U
C28 C 0.65590(14) 0.31616(11) 0.70564(11) 0.0566(6) Uani 1 1 d . .
C29 C 0.61617(15) 0.33367(13) 0.73174(12) 0.0619(7) Uani 1 1 d . .
H29 H 0.602073 0.316421 0.754879 0.074 Uiso 1 1 calc R U
C30 C 0.59706(14) 0.37639(12) 0.72401(11) 0.0565(6) Uani 1 1 d . .
H30 H 0.570504 0.388371 0.742437 0.068 Uiso 1 1 calc R U
C31 C 0.67660(16) 0.26967(13) 0.71509(13) 0.0680(8) Uani 1 1 d . .
C32 C 0.63780(11) 0.51644(10) 0.78057(8) 0.0428(5) Uani 1 1 d . .
C33 C 0.69759(12) 0.51523(11) 0.79145(9) 0.0474(5) Uani 1 1 d . .
H33 H 0.712052 0.500067 0.762648 0.057 Uiso 1 1 calc R U
C34 C 0.73573(12) 0.53620(11) 0.84432(10) 0.0504(5) Uani 1 1 d . .
H34 H 0.775831 0.534951 0.851174 0.060 Uiso 1 1 calc R U
C35 C 0.71540(12) 0.55897(12) 0.88716(9) 0.0506(6) Uani 1 1 d . .
C36 C 0.65665(13) 0.56123(13) 0.87675(10) 0.0567(6) Uani 1 1 d . .
H36 H 0.642952 0.577462 0.905740 0.068 Uiso 1 1 calc R U
C37 C 0.61791(12) 0.53985(12) 0.82413(9) 0.0520(6) Uani 1 1 d . .
H37 H 0.577789 0.541070 0.817593 0.062 Uiso 1 1 calc R U
C38 C 0.75960(14) 0.58184(13) 0.94366(10) 0.0587(6) Uani 1 1 d . .
C39 C 0.38614(11) 0.78951(9) 0.70108(9) 0.0429(5) Uani 1 1 d . .
C40 C 0.44361(12) 0.83175(11) 0.73972(11) 0.0547(6) Uani 1 1 d . .
H40 H 0.481509 0.829013 0.735768 0.066 Uiso 1 1 calc R U
C41 C 0.44542(14) 0.87757(12) 0.78374(12) 0.0645(7) Uani 1 1 d . .
H41 H 0.484421 0.905230 0.809917 0.077 Uiso 1 1 calc R U
C42 C 0.39011(14) 0.88302(12) 0.78955(11) 0.0569(6) Uani 1 1 d . .
C43 C 0.33283(13) 0.83964(12) 0.75303(10) 0.0530(6) Uani 1 1 d . .
H43 H 0.295017 0.841634 0.758024 0.064 Uiso 1 1 calc R U
C44 C 0.33070(12) 0.79308(11) 0.70897(9) 0.0475(5) Uani 1 1 d . .
H44 H 0.291463 0.763821 0.684358 0.057 Uiso 1 1 calc R U
C45 C 0.38988(16) 0.93507(14) 0.83342(12) 0.0695(8) Uani 1 1 d . .
C46 C 0.30435(12) 0.75441(11) 0.58726(9) 0.0470(5) Uani 1 1 d . .
C47 C 0.32971(15) 0.81615(12) 0.60577(11) 0.0579(6) Uani 1 1 d . .
H47 H 0.372889 0.838149 0.625512 0.069 Uiso 1 1 calc R U
C48 C 0.29211(19) 0.84499(14) 0.59538(14) 0.0718(8) Uani 1 1 d . .
H48 H 0.309529 0.886671 0.608758 0.086 Uiso 1 1 calc R U
C49 C 0.23018(19) 0.81398(16) 0.56604(15) 0.0740(9) Uani 1 1 d . .
C50 C 0.20358(15) 0.75211(17) 0.54556(14) 0.0722(8) Uani 1 1 d . .
H50 H 0.160718 0.730722 0.524576 0.087 Uiso 1 1 calc R U
C51 C 0.24119(13) 0.72200(13) 0.55646(11) 0.0560(6) Uani 1 1 d . .
H51 H 0.223756 0.680319 0.543034 0.067 Uiso 1 1 calc R U
C52 C 0.1907(3) 0.8478(3) 0.5554(2) 0.1041(15) Uani 1 1 d . .
C53 C 0.26343(10) 0.35777(9) 0.25116(8) 0.0387(4) Uani 1 1 d . .
C54 C 0.28050(11) 0.34106(10) 0.20426(8) 0.0420(5) Uani 1 1 d . .
H54 H 0.320674 0.340527 0.206719 0.050 Uiso 1 1 calc R U
C55 C 0.23827(12) 0.32530(10) 0.15418(8) 0.0462(5) Uani 1 1 d . .
H55 H 0.249977 0.313880 0.122825 0.055 Uiso 1 1 calc R U
C56 C 0.17922(11) 0.32620(11) 0.14984(9) 0.0465(5) Uani 1 1 d . .
C57 C 0.16239(12) 0.34354(12) 0.19658(9) 0.0498(5) Uani 1 1 d . .
H57 H 0.122440 0.344673 0.194039 0.060 Uiso 1 1 calc R U
C58 C 0.20414(11) 0.35906(11) 0.24661(8) 0.0448(5) Uani 1 1 d . .
H58 H 0.192315 0.370607 0.277879 0.054 Uiso 1 1 calc R U
C59 C 0.13250(13) 0.31022(13) 0.09646(10) 0.0588(7) Uani 1 1 d . .
C60 C 0.34344(11) 0.28955(9) 0.27391(8) 0.0404(5) Uani 1 1 d . .
C61 C 0.40151(12) 0.29097(11) 0.26918(9) 0.0508(6) Uani 1 1 d . .
H61 H 0.438549 0.324937 0.291431 0.061 Uiso 1 1 calc R U
C62 C 0.40509(13) 0.24249(11) 0.23175(10) 0.0559(6) Uani 1 1 d . .
H62 H 0.444520 0.243851 0.228443 0.067 Uiso 1 1 calc R U
C63 C 0.35101(13) 0.19216(11) 0.19927(9) 0.0520(6) Uani 1 1 d . .
C64 C 0.29289(13) 0.19106(11) 0.20400(10) 0.0549(6) Uani 1 1 d . .
H64 H 0.255919 0.156918 0.182015 0.066 Uiso 1 1 calc R U
C65 C 0.28891(12) 0.23929(10) 0.24042(9) 0.0471(5) Uani 1 1 d . .
H65 H 0.249271 0.238336 0.242713 0.056 Uiso 1 1 calc R U
C66 C 0.35384(16) 0.13800(13) 0.16136(12) 0.0685(8) Uani 1 1 d . .
C67 C 0.25741(10) 0.46947(9) 0.51873(7) 0.0340(4) Uani 1 1 d . .
C68 C 0.29885(10) 0.52737(9) 0.60979(7) 0.0357(4) Uani 1 1 d . .
C69 C 0.33769(11) 0.54195(10) 0.66244(8) 0.0396(5) Uani 1 1 d . .
H69 H 0.359520 0.518256 0.667225 0.047 Uiso 1 1 calc R U
C70 C 0.34423(10) 0.58979(10) 0.70659(8) 0.0383(4) Uani 1 1 d . .
C71 C 0.30860(10) 0.62466(9) 0.69982(7) 0.0365(4) Uani 1 1 d . .
C72 C 0.27315(10) 0.61247(9) 0.64838(8) 0.0365(4) Uani 1 1 d . .
H72 H 0.251160 0.636091 0.643767 0.044 Uiso 1 1 calc R U
C73 C 0.26916(10) 0.56536(9) 0.60254(7) 0.0339(4) Uani 1 1 d . .
C74 C 0.23509(9) 0.51247(9) 0.51101(7) 0.0330(4) Uani 1 1 d . .
C75 C 0.20908(9) 0.50738(8) 0.45578(7) 0.0320(4) Uani 1 1 d . .
C76 C 0.17400(10) 0.54562(9) 0.39826(7) 0.0364(4) Uani 1 1 d . .
C77 C 0.15602(12) 0.58940(10) 0.38877(8) 0.0427(5) Uani 1 1 d . .
H77 H 0.159153 0.622072 0.418379 0.051 Uiso 1 1 calc R U
C78 C 0.13392(11) 0.58529(10) 0.33690(8) 0.0417(5) Uani 1 1 d . .
C79 C 0.12940(11) 0.53527(10) 0.29135(8) 0.0392(4) Uani 1 1 d . .
C80 C 0.14664(11) 0.49273(10) 0.30043(8) 0.0390(4) Uani 1 1 d . .
H80 H 0.144230 0.460530 0.270754 0.047 Uiso 1 1 calc R U
C81 C 0.16809(10) 0.49590(9) 0.35347(7) 0.0349(4) Uani 1 1 d . .
C82 C 0.19953(9) 0.45578(9) 0.41041(7) 0.0325(4) Uani 1 1 d . .
C83 C 0.21107(9) 0.40638(9) 0.41885(7) 0.0329(4) Uani 1 1 d . .
C84 C 0.20799(10) 0.31270(9) 0.38488(8) 0.0381(4) Uani 1 1 d . .
C85 C 0.18990(11) 0.25766(10) 0.34087(8) 0.0431(5) Uani 1 1 d . .
H85 H 0.166087 0.251302 0.306359 0.052 Uiso 1 1 calc R U
C86 C 0.20621(11) 0.21340(10) 0.34728(8) 0.0435(5) Uani 1 1 d . .
C87 C 0.24231(11) 0.22285(10) 0.40051(9) 0.0433(5) Uani 1 1 d . .
C88 C 0.25931(12) 0.27589(10) 0.44328(9) 0.0452(5) Uani 1 1 d . .
H88 H 0.282577 0.281847 0.477833 0.054 Uiso 1 1 calc R U
C89 C 0.24300(11) 0.32177(9) 0.43707(8) 0.0400(5) Uani 1 1 d . .
C90 C 0.24312(10) 0.41412(9) 0.47211(7) 0.0338(4) Uani 1 1 d . .
C91 C 0.38992(11) 0.60516(10) 0.76004(8) 0.0426(5) Uani 1 1 d . .
C92 C 0.45187(13) 0.61439(13) 0.76322(9) 0.0547(6) Uani 1 1 d . .
H92 H 0.463935 0.609768 0.731907 0.066 Uiso 1 1 calc R U
C93 C 0.49628(14) 0.63037(15) 0.81212(10) 0.0646(8) Uani 1 1 d . .
H93 H 0.538166 0.636118 0.813664 0.077 Uiso 1 1 calc R U
C94 C 0.47951(14) 0.63798(13) 0.85887(9) 0.0586(7) Uani 1 1 d . .
C95 C 0.41731(14) 0.62848(12) 0.85569(9) 0.0562(6) Uani 1 1 d . .
H95 H 0.405322 0.633305 0.887056 0.067 Uiso 1 1 calc R U
C96 C 0.37251(13) 0.61188(11) 0.80649(9) 0.0496(5) Uani 1 1 d . .
H96 H 0.330382 0.605202 0.804666 0.059 Uiso 1 1 calc R U
C97 C 0.52926(18) 0.65598(16) 0.91135(11) 0.0762(9) Uani 1 1 d . .
C98 C 0.30600(11) 0.67187(9) 0.74639(8) 0.0392(4) Uani 1 1 d . .
C99 C 0.24690(11) 0.67003(10) 0.74845(8) 0.0444(5) Uani 1 1 d . .
H99 H 0.210509 0.641091 0.719748 0.053 Uiso 1 1 calc R U
C100 C 0.24109(13) 0.71042(11) 0.79238(9) 0.0510(6) Uani 1 1 d . .
H100 H 0.200875 0.708492 0.793683 0.061 Uiso 1 1 calc R U
C101 C 0.29505(13) 0.75398(11) 0.83473(9) 0.0533(6) Uani 1 1 d . .
C102 C 0.35393(13) 0.75787(11) 0.83132(9) 0.0541(6) Uani 1 1 d . .
H102 H 0.390360 0.788470 0.858884 0.065 Uiso 1 1 calc R U
C103 C 0.35987(12) 0.71727(10) 0.78784(8) 0.0458(5) Uani 1 1 d . .
H103 H 0.400207 0.720173 0.786102 0.055 Uiso 1 1 calc R U
C104 C 0.28930(17) 0.79481(14) 0.88420(12) 0.0727(9) Uani 1 1 d . .
C105 C 0.11510(12) 0.63264(10) 0.32910(8) 0.0465(5) Uani 1 1 d . .
C106 C 0.14034(13) 0.66250(11) 0.29915(10) 0.0515(6) Uani 1 1 d . .
H106 H 0.171655 0.654477 0.285250 0.062 Uiso 1 1 calc R U
C107 C 0.11988(14) 0.70374(11) 0.28968(10) 0.0566(6) Uani 1 1 d . .
H107 H 0.137513 0.723809 0.269584 0.068 Uiso 1 1 calc R U
C108 C 0.07355(15) 0.71576(12) 0.30955(10) 0.0599(7) Uani 1 1 d . .
C109 C 0.04910(18) 0.68702(14) 0.34063(12) 0.0693(8) Uani 1 1 d . .
H109 H 0.018317 0.695623 0.355011 0.083 Uiso 1 1 calc R U
C110 C 0.06983(15) 0.64607(13) 0.35037(11) 0.0598(7) Uani 1 1 d . .
H110 H 0.053255 0.627055 0.371554 0.072 Uiso 1 1 calc R U
C111 C 0.05172(17) 0.75977(14) 0.29709(12) 0.0675(8) Uani 1 1 d . .
C112 C 0.10335(11) 0.52703(10) 0.23426(8) 0.0413(5) Uani 1 1 d . .
C113 C 0.13237(13) 0.50818(12) 0.19641(9) 0.0505(6) Uani 1 1 d . .
H113 H 0.168886 0.501686 0.207359 0.061 Uiso 1 1 calc R U
C114 C 0.10817(13) 0.49882(12) 0.14265(9) 0.0521(6) Uani 1 1 d . .
H114 H 0.127568 0.485113 0.117291 0.063 Uiso 1 1 calc R U
C115 C 0.05558(12) 0.50978(10) 0.12681(8) 0.0438(5) Uani 1 1 d . .
C116 C 0.02527(12) 0.52705(10) 0.16374(8) 0.0447(5) Uani 1 1 d . .
H116 H -0.011265 0.533450 0.152624 0.054 Uiso 1 1 calc R U
C117 C 0.04844(11) 0.53488(10) 0.21667(8) 0.0436(5) Uani 1 1 d . .
H117 H 0.026943 0.545647 0.241152 0.052 Uiso 1 1 calc R U
C118 C 0.03056(12) 0.50371(11) 0.07046(8) 0.0458(5) Uani 1 1 d . .
C119 C 0.18754(12) 0.15673(10) 0.29941(9) 0.0466(5) Uani 1 1 d . .
C120 C 0.12565(14) 0.12674(11) 0.26514(11) 0.0595(7) Uani 1 1 d . .
H120 H 0.096158 0.143444 0.271256 0.071 Uiso 1 1 calc R U
C121 C 0.10644(16) 0.07250(12) 0.22197(11) 0.0685(8) Uani 1 1 d . .
H121 H 0.064102 0.052373 0.199451 0.082 Uiso 1 1 calc R U
C122 C 0.15006(16) 0.04801(11) 0.21214(10) 0.0603(7) Uani 1 1 d . .
C123 C 0.21252(15) 0.07902(11) 0.24450(10) 0.0574(6) Uani 1 1 d . .
H123 H 0.242513 0.063395 0.237164 0.069 Uiso 1 1 calc R U
C124 C 0.23120(14) 0.13300(11) 0.28768(10) 0.0525(6) Uani 1 1 d . .
H124 H 0.273868 0.153831 0.309308 0.063 Uiso 1 1 calc R U
C125 C 0.12730(19) -0.01315(13) 0.16876(11) 0.0728(9) Uani 1 1 d . .
C126 C 0.26176(13) 0.17661(10) 0.40977(9) 0.0482(5) Uani 1 1 d . .
C127 C 0.21876(16) 0.11851(12) 0.39274(11) 0.0644(7) Uani 1 1 d . .
H127 H 0.175370 0.107840 0.377372 0.077 Uiso 1 1 calc R U
C128 C 0.2410(2) 0.07605(13) 0.39882(14) 0.0799(10) Uani 1 1 d . .
H128 H 0.212221 0.036593 0.387192 0.096 Uiso 1 1 calc R U
C129 C 0.3050(2) 0.09140(16) 0.42177(15) 0.0792(10) Uani 1 1 d . .
C130 C 0.34664(19) 0.14947(16) 0.44138(16) 0.0774(9) Uani 1 1 d . .
H130 H 0.389606 0.160688 0.459054 0.093 Uiso 1 1 calc R U
C131 C 0.32495(14) 0.19155(13) 0.43496(12) 0.0589(6) Uani 1 1 d . .
H131 H 0.353841 0.231220 0.448029 0.071 Uiso 1 1 calc R U
C132 C 0.3303(3) 0.0455(2) 0.4251(2) 0.1061(14) Uani 1 1 d . .
C133 C 0.10800(10) 0.47500(9) 0.54677(8) 0.0387(4) Uani 1 1 d . .
C134 C 0.14519(12) 0.43898(10) 0.60507(9) 0.0453(5) Uani 1 1 d . .
C135 C 0.16227(13) 0.39505(11) 0.61526(10) 0.0522(6) Uani 1 1 d . .
H135 H 0.154853 0.360097 0.585913 0.063 Uiso 1 1 calc R U
C136 C 0.18968(13) 0.40215(11) 0.66744(10) 0.0525(6) Uani 1 1 d . .
C137 C 0.20201(13) 0.45629(12) 0.71219(10) 0.0527(6) Uani 1 1 d . .
C138 C 0.18317(13) 0.49814(11) 0.70267(9) 0.0505(6) Uani 1 1 d . .
H138 H 0.189461 0.532480 0.732177 0.061 Uiso 1 1 calc R U
C139 C 0.15452(12) 0.49077(10) 0.64947(9) 0.0443(5) Uani 1 1 d . .
C140 C 0.11838(10) 0.52785(9) 0.59156(8) 0.0386(4) Uani 1 1 d . .
C141 C 0.10579(10) 0.57656(9) 0.58196(8) 0.0382(4) Uani 1 1 d . .
C142 C 0.10198(10) 0.66785(10) 0.61392(8) 0.0400(4) Uani 1 1 d . .
C143 C 0.11359(11) 0.72156(10) 0.65664(9) 0.0441(5) Uani 1 1 d . .
H143 H 0.140401 0.731666 0.691253 0.053 Uiso 1 1 calc R U
C144 C 0.08664(12) 0.75959(10) 0.64893(9) 0.0457(5) Uani 1 1 d . .
C145 C 0.04576(12) 0.74374(11) 0.59545(10) 0.0481(5) Uani 1 1 d . .
C146 C 0.03854(12) 0.69438(11) 0.55290(9) 0.0478(5) Uani 1 1 d . .
H146 H 0.014416 0.686046 0.517803 0.057 Uiso 1 1 calc R U
C147 C 0.06659(11) 0.65578(10) 0.56068(8) 0.0415(5) Uani 1 1 d . .
C148 C 0.07634(10) 0.56774(10) 0.52766(8) 0.0390(4) Uani 1 1 d . .
C149 C 0.06573(10) 0.51358(10) 0.48168(8) 0.0390(4) Uani 1 1 d . .
C150 C 0.03059(10) 0.45818(10) 0.39060(8) 0.0405(5) Uani 1 1 d . .
C151 C 0.00166(11) 0.44892(10) 0.33698(8) 0.0422(5) Uani 1 1 d . .
H151 H -0.011382 0.477672 0.330850 0.051 Uiso 1 1 calc R U
C152 C -0.00792(10) 0.39891(10) 0.29347(8) 0.0403(4) Uani 1 1 d . .
C153 C 0.01151(10) 0.35457(10) 0.30242(8) 0.0398(4) Uani 1 1 d . .
C154 C 0.04043(11) 0.36342(10) 0.35458(8) 0.0407(5) Uani 1 1 d . .
H154 H 0.054068 0.334846 0.360355 0.049 Uiso 1 1 calc R U
C155 C 0.05006(10) 0.41458(10) 0.39967(8) 0.0398(4) Uani 1 1 d . .
C156 C 0.08241(10) 0.46844(9) 0.49067(8) 0.0385(4) Uani 1 1 d . .
C157 C 0.20484(14) 0.35330(12) 0.67526(11) 0.0562(6) Uani 1 1 d . .
C158 C 0.23374(16) 0.32469(14) 0.64307(13) 0.0662(7) Uani 1 1 d . .
H158 H 0.243599 0.336028 0.615451 0.079 Uiso 1 1 calc R U
C159 C 0.24828(17) 0.27976(15) 0.65097(14) 0.0732(8) Uani 1 1 d . .
H159 H 0.269210 0.261746 0.629601 0.088 Uiso 1 1 calc R U
C160 C 0.23217(15) 0.26118(13) 0.69018(13) 0.0648(7) Uani 1 1 d . .
C161 C 0.20147(18) 0.28784(15) 0.72124(13) 0.0728(8) Uani 1 1 d . .
H161 H 0.189649 0.274807 0.747450 0.087 Uiso 1 1 calc R U
C162 C 0.18790(18) 0.33348(14) 0.71422(13) 0.0705(8) Uani 1 1 d . .
H162 H 0.167097 0.351417 0.735802 0.085 Uiso 1 1 calc R U
C163 C 0.24805(19) 0.21268(16) 0.69919(15) 0.0778(9) Uani 1 1 d . .
C164 C 0.23889(15) 0.47174(12) 0.76877(10) 0.0595(7) Uani 1 1 d . .
C165 C 0.29534(17) 0.46457(14) 0.78123(12) 0.0671(8) Uani 1 1 d . .
H165 H 0.308466 0.445233 0.753104 0.081 Uiso 1 1 calc R U
C166 C 0.33215(18) 0.48552(15) 0.83435(12) 0.0726(8) Uani 1 1 d . .
H166 H 0.370302 0.480659 0.842065 0.087 Uiso 1 1 calc R U
C167 C 0.31344(18) 0.51372(15) 0.87657(12) 0.0737(9) Uani 1 1 d . .
C168 C 0.25723(19) 0.52060(15) 0.86490(12) 0.0751(9) Uani 1 1 d . .
H168 H 0.244234 0.539635 0.893264 0.090 Uiso 1 1 calc R U
C169 C 0.22005(17) 0.49966(14) 0.81176(11) 0.0668(8) Uani 1 1 d . .
H169 H 0.181665 0.504160 0.804320 0.080 Uiso 1 1 calc R U
C170 C 0.3529(2) 0.53851(19) 0.93402(15) 0.0919(12) Uani 1 1 d . .
C171 C 0.09803(13) 0.81458(11) 0.69549(9) 0.0488(5) Uani 1 1 d . .
C172 C 0.15894(14) 0.85096(12) 0.73013(12) 0.0614(7) Uani 1 1 d . .
H172 H 0.192449 0.840075 0.724453 0.074 Uiso 1 1 calc R U
C173 C 0.17116(17) 0.90347(13) 0.77327(13) 0.0719(8) Uani 1 1 d . .
H173 H 0.212524 0.927157 0.797210 0.086 Uiso 1 1 calc R U
C174 C 0.12240(17) 0.92085(13) 0.78094(11) 0.0653(8) Uani 1 1 d . .
C175 C 0.06169(17) 0.88405(13) 0.74788(11) 0.0645(7) Uani 1 1 d . .
H175 H 0.028230 0.894954 0.753666 0.077 Uiso 1 1 calc R U
C176 C 0.04943(14) 0.83120(12) 0.70624(10) 0.0559(6) Uani 1 1 d . .
H176 H 0.007426 0.805883 0.684667 0.067 Uiso 1 1 calc R U
C177 C 0.1330(2) 0.97914(16) 0.82347(14) 0.0854(11) Uani 1 1 d . .
C178 C 0.00740(18) 0.77738(15) 0.58335(11) 0.0675(8) Uani 1 1 d . .
C179 C 0.0344(3) 0.83713(18) 0.59516(14) 0.0986(14) Uani 1 1 d . .
H179 H 0.077908 0.860487 0.612165 0.118 Uiso 1 1 calc R U
C180 C -0.0140(3) 0.86218(18) 0.57764(15) 0.0985(14) Uani 1 1 d . .
H180 H -0.001745 0.902491 0.583938 0.118 Uiso 1 1 calc R U
C181 C -0.0753(2) 0.8223(2) 0.55260(16) 0.0912(11) Uani 1 1 d . .
C182 C -0.1004(2) 0.7666(2) 0.54108(17) 0.0953(12) Uani 1 1 d . .
H182 H -0.143739 0.743076 0.523231 0.114 Uiso 1 1 calc R U
C183 C -0.05831(19) 0.7447(2) 0.55717(14) 0.0904(12) Uani 1 1 d . .
H183 H -0.074387 0.704072 0.550234 0.109 Uiso 1 1 calc R U
C184 C -0.1181(3) 0.8565(3) 0.5348(2) 0.1157(16) Uani 1 1 d . .
C185 C -0.03675(11) 0.39401(9) 0.23815(8) 0.0410(5) Uani 1 1 d . .
C186 C -0.00925(11) 0.38174(10) 0.19757(8) 0.0426(5) Uani 1 1 d . .
H186 H 0.026896 0.373459 0.204006 0.051 Uiso 1 1 calc R U
C187 C -0.03461(12) 0.38161(10) 0.14793(9) 0.0455(5) Uani 1 1 d . .
H187 H -0.015082 0.374196 0.121121 0.055 Uiso 1 1 calc R U
C188 C -0.08890(12) 0.39241(10) 0.13751(9) 0.0473(5) Uani 1 1 d . .
C189 C -0.11777(13) 0.40257(12) 0.17714(10) 0.0541(6) Uani 1 1 d . .
H189 H -0.155390 0.408401 0.169834 0.065 Uiso 1 1 calc R U
C190 C -0.09160(12) 0.40417(11) 0.22726(9) 0.0488(5) Uani 1 1 d . .
H190 H -0.110886 0.412154 0.254182 0.059 Uiso 1 1 calc R U
C191 C -0.11698(14) 0.39477(12) 0.08504(10) 0.0579(6) Uani 1 1 d . .
C192 C 0.00052(11) 0.29820(10) 0.25739(8) 0.0407(5) Uani 1 1 d . .
C193 C -0.05898(11) 0.26199(10) 0.21815(9) 0.0446(5) Uani 1 1 d . .
H193 H -0.092725 0.273933 0.218946 0.053 Uiso 1 1 calc R U
C194 C -0.06813(12) 0.20865(10) 0.17822(9) 0.0489(5) Uani 1 1 d . .
H194 H -0.108231 0.184453 0.152207 0.059 Uiso 1 1 calc R U
C195 C -0.01901(13) 0.19070(11) 0.17623(9) 0.0498(5) Uani 1 1 d . .
C196 C 0.04017(13) 0.22673(11) 0.21474(10) 0.0514(6) Uani 1 1 d . .
H196 H 0.073982 0.215005 0.213251 0.062 Uiso 1 1 calc R U
C197 C 0.04970(11) 0.27968(10) 0.25521(9) 0.0450(5) Uani 1 1 d . .
H197 H 0.089745 0.303330 0.281447 0.054 Uiso 1 1 calc R U
C198 C -0.02639(15) 0.13339(13) 0.13413(11) 0.0626(7) Uani 1 1 d . .
C199 C 0.7771(3) 0.85014(18) 1.0494(2) 0.1063(14) Uani 1 1 d . .
C200 C 0.7962(4) 0.8323(3) 1.0917(3) 0.161(3) Uani 1 1 d . .
H20A H 0.774461 0.840571 1.118578 0.193 Uiso 1 1 calc R U
H20B H 0.841891 0.852679 1.110003 0.193 Uiso 1 1 calc R U
C201 C 0.7762(4) 0.7648(3) 1.0614(3) 0.158(3) Uani 1 1 d . .
H20C H 0.813561 0.755301 1.064153 0.190 Uiso 1 1 calc R U
H20D H 0.748705 0.742961 1.077132 0.190 Uiso 1 1 calc R U
C202 C 0.7413(3) 0.7477(2) 1.0025(3) 0.1278(19) Uani 1 1 d . .
H20E H 0.760399 0.727478 0.978178 0.153 Uiso 1 1 calc R U
H20F H 0.696628 0.721924 0.992499 0.153 Uiso 1 1 calc R U
C203 C 0.7242(4) 0.8060(3) 0.9501(2) 0.149(2) Uani 1 1 d . .
H20M H 0.705801 0.766519 0.921112 0.179 Uiso 1 1 calc R U
H20N H 0.692141 0.821923 0.952276 0.179 Uiso 1 1 calc R U
H20P H 0.758408 0.831646 0.942877 0.179 Uiso 1 1 calc R U
C204 C 0.5704(2) 0.90105(19) 1.0609(2) 0.1015(13) Uani 1 1 d . .
C205 C 0.6066(3) 0.9043(3) 1.1147(2) 0.1307(18) Uani 1 1 d . .
H20G H 0.641927 0.943136 1.135366 0.157 Uiso 1 1 calc R U
H20H H 0.578748 0.897732 1.136483 0.157 Uiso 1 1 calc R U
C206 C 0.6289(5) 0.8582(4) 1.1001(3) 0.183(3) Uani 1 1 d . .
H20I H 0.609937 0.828303 1.113457 0.219 Uiso 1 1 calc R U
H20J H 0.674876 0.874577 1.116312 0.219 Uiso 1 1 calc R U
C207 C 0.6109(5) 0.8306(3) 1.0400(4) 0.202(4) Uani 1 1 d . .
H20K H 0.648221 0.836963 1.028061 0.243 Uiso 1 1 calc R U
H20L H 0.585026 0.787871 1.025435 0.243 Uiso 1 1 calc R U
C208 C 0.5437(5) 0.8453(3) 0.9658(2) 0.208(5) Uani 1 1 d . .
H20Q H 0.552172 0.813684 0.942324 0.250 Uiso 1 1 calc R U
H20R H 0.498578 0.832546 0.959258 0.250 Uiso 1 1 calc R U
H20S H 0.559399 0.880266 0.958235 0.250 Uiso 1 1 calc R U
C209 C 0.17509(16) 0.61008(14) 1.06646(11) 0.0658(7) Uani 1 1 d . .
C210 C 0.2052(2) 0.57314(18) 1.03842(14) 0.0840(10) Uani 1 1 d . .
H21A H 0.219413 0.586276 1.011481 0.101 Uiso 1 1 calc R U
H21B H 0.175577 0.531325 1.020106 0.101 Uiso 1 1 calc R U
C211 C 0.2605(3) 0.5813(2) 1.08227(19) 0.1110(15) Uani 1 1 d . .
H21C H 0.261264 0.542823 1.078867 0.133 Uiso 1 1 calc R U
H21D H 0.300248 0.605808 1.079867 0.133 Uiso 1 1 calc R U
C212 C 0.2519(2) 0.6113(2) 1.13444(15) 0.0924(11) Uani 1 1 d . .
H21E H 0.240024 0.583836 1.151908 0.111 Uiso 1 1 calc R U
H21F H 0.290796 0.645627 1.159149 0.111 Uiso 1 1 calc R U
C213 C 0.1795(2) 0.6646(2) 1.15896(14) 0.1000(13) Uani 1 1 d . .
H21M H 0.205164 0.674223 1.195230 0.120 Uiso 1 1 calc R U
H21N H 0.183288 0.700909 1.154399 0.120 Uiso 1 1 calc R U
H21O H 0.135674 0.641663 1.153613 0.120 Uiso 1 1 calc R U
C214 C 0.03893(14) 0.26803(14) 0.94074(10) 0.0612(7) Uani 1 1 d . .
C215 C 0.03384(17) 0.32445(15) 0.97063(13) 0.0742(8) Uani 1 1 d . .
H21G H 0.074770 0.358175 0.984211 0.089 Uiso 1 1 calc R U
H21H H 0.018980 0.322721 1.001300 0.089 Uiso 1 1 calc R U
C216 C -0.0137(2) 0.32995(19) 0.92921(17) 0.0946(11) Uani 1 1 d . .
H21I H -0.045146 0.340151 0.944453 0.114 Uiso 1 1 calc R U
H21J H 0.007454 0.360839 0.917750 0.114 Uiso 1 1 calc R U
C217 C -0.04464(17) 0.27038(16) 0.88220(14) 0.0770(9) Uani 1 1 d . .
H21K H -0.087306 0.248514 0.881578 0.092 Uiso 1 1 calc R U
H21L H -0.047225 0.274674 0.847812 0.092 Uiso 1 1 calc R U
C218 C -0.01539(19) 0.18208(16) 0.85325(12) 0.0826(10) Uani 1 1 d . .
H21P H -0.048538 0.170942 0.820227 0.099 Uiso 1 1 calc R U
H21Q H 0.023046 0.182667 0.844983 0.099 Uiso 1 1 calc R U
H21R H -0.028263 0.153491 0.868922 0.099 Uiso 1 1 calc R U
C219 C 0.9144(2) 0.97125(19) 1.01173(17) 0.0933(11) Uani 1 1 d . .
C220 C 0.9500(2) 0.9624(2) 1.05984(16) 0.1021(13) Uani 1 1 d . .
H22G H 0.994007 0.991360 1.075761 0.123 Uiso 1 1 calc R U
H22H H 0.929573 0.966732 1.088004 0.123 Uiso 1 1 calc R U
C221 C 0.9465(4) 0.9042(4) 1.0368(3) 0.173(3) Uani 1 1 d . .
H22I H 0.919961 0.878977 1.050777 0.208 Uiso 1 1 calc R U
H22J H 0.988810 0.904323 1.046494 0.208 Uiso 1 1 calc R U
C222 C 0.9177(3) 0.8796(2) 0.9741(2) 0.1072(14) Uani 1 1 d . .
H22K H 0.948904 0.874318 0.955978 0.129 Uiso 1 1 calc R U
H22L H 0.880700 0.841900 0.959601 0.129 Uiso 1 1 calc R U
C223 C 0.8677(2) 0.9215(2) 0.91630(16) 0.1150(16) Uani 1 1 d . .
H22M H 0.861582 0.884117 0.888583 0.138 Uiso 1 1 calc R U
H22N H 0.827014 0.922964 0.916150 0.138 Uiso 1 1 calc R U
H22P H 0.892608 0.954115 0.908984 0.138 Uiso 1 1 calc R U
C224 C -0.11789(19) 0.16849(13) 0.94621(13) 0.0791(10) Uani 1 1 d . .
C225 C -0.0645(2) 0.1589(2) 0.97823(17) 0.1017(13) Uani 1 1 d . .
H22A H -0.025282 0.174031 0.970177 0.122 Uiso 1 1 calc R U
H22B H -0.076012 0.117001 0.971603 0.122 Uiso 1 1 calc R U
C226 C -0.0594(4) 0.1965(3) 1.0363(2) 0.169(3) Uani 1 1 d . .
H22C H -0.078802 0.170396 1.052993 0.203 Uiso 1 1 calc R U
H22D H -0.014916 0.219992 1.058268 0.203 Uiso 1 1 calc R U
C227 C -0.0914(3) 0.2355(2) 1.03444(18) 0.129(2) Uani 1 1 d . .
H22E H -0.118180 0.235408 1.057797 0.154 Uiso 1 1 calc R U
H22F H -0.061152 0.276346 1.045517 0.154 Uiso 1 1 calc R U
C228 C -0.1789(3) 0.2268(2) 0.9615(3) 0.132(2) Uani 1 1 d . .
H22Q H -0.178317 0.258964 0.992042 0.159 Uiso 1 1 calc R U
H22R H -0.173582 0.239708 0.932659 0.159 Uiso 1 1 calc R U
H22S H -0.218990 0.192960 0.948597 0.159 Uiso 1 1 calc R U
C229 C 0.40149(18) 1.00409(16) 1.09094(16) 0.0839(11) Uani 1 1 d . .
C230 C 0.3814(2) 0.9850(2) 1.1314(2) 0.1116(15) Uani 1 1 d . .
H23A H 0.347026 0.996327 1.139067 0.134 Uiso 1 1 calc R U
H23B H 0.416649 1.002632 1.165187 0.134 Uiso 1 1 calc R U
C231 C 0.3589(3) 0.9173(2) 1.1060(3) 0.142(2) Uani 1 1 d . .
H23C H 0.375072 0.903207 1.132497 0.171 Uiso 1 1 calc R U
H23D H 0.312670 0.897997 1.092899 0.171 Uiso 1 1 calc R U
C232 C 0.3853(3) 0.9043(2) 1.0594(2) 0.132(2) Uani 1 1 d . .
H23E H 0.422290 0.895267 1.068923 0.159 Uiso 1 1 calc R U
H23F H 0.353417 0.870711 1.026895 0.159 Uiso 1 1 calc R U
C233 C 0.4259(3) 0.9637(2) 1.0084(2) 0.132(2) Uani 1 1 d . .
H23G H 0.421819 0.925018 0.984515 0.158 Uiso 1 1 calc R U
H23H H 0.401822 0.978650 0.988041 0.158 Uiso 1 1 calc R U
H23I H 0.470012 0.990950 1.023167 0.158 Uiso 1 1 calc R U
C234 C 0.47854(17) 0.76745(15) 0.53961(14) 0.0730(8) Uani 1 1 d . .
C235 C 0.51724(14) 0.74792(13) 0.56703(13) 0.0630(7) Uani 1 1 d . .
C236 C 0.55415(15) 0.78259(14) 0.62053(14) 0.0681(7) Uani 1 1 d . .
H236 H 0.579335 0.768759 0.639305 0.082 Uiso 1 1 calc R U
C237 C 0.55375(16) 0.83728(15) 0.64602(15) 0.0748(8) Uani 1 1 d . .
C238 C 0.51505(19) 0.85733(16) 0.61904(17) 0.0844(10) Uani 1 1 d . .
H238 H 0.514811 0.894792 0.636764 0.101 Uiso 1 1 calc R U
C239 C 0.4774(2) 0.82211(17) 0.56659(17) 0.0853(10) Uani 1 1 d . .
H239 H 0.450494 0.835116 0.548609 0.102 Uiso 1 1 calc R U
C240 C 0.15995(16) 0.36912(15) 0.89885(11) 0.0667(7) Uani 1 1 d . .
C241 C 0.1689(2) 0.43258(17) 0.92577(15) 0.0850(10) Uani 1 1 d . .
H24G H 0.211024 0.459648 0.929769 0.102 Uiso 1 1 calc R U
H24H H 0.163678 0.441088 0.961648 0.102 Uiso 1 1 calc R U
C242 C 0.1184(2) 0.4388(2) 0.88837(18) 0.0946(11) Uani 1 1 d . .
H24I H 0.085540 0.442892 0.904706 0.114 Uiso 1 1 calc R U
H24J H 0.136448 0.473943 0.880990 0.114 Uiso 1 1 calc R U
C243 C 0.0911(2) 0.3835(2) 0.83700(16) 0.0955(12) Uani 1 1 d . .
H24K H 0.044824 0.366276 0.825769 0.115 Uiso 1 1 calc R U
H24L H 0.104425 0.391768 0.807653 0.115 Uiso 1 1 calc R U
C244 C 0.0977(2) 0.2837(2) 0.81431(16) 0.1026(13) Uani 1 1 d . .
H24M H 0.065077 0.274624 0.781725 0.123 Uiso 1 1 calc R U
H24N H 0.133893 0.278507 0.804976 0.123 Uiso 1 1 calc R U
H24P H 0.081496 0.257291 0.831246 0.123 Uiso 1 1 calc R U
C245 C 0.4689(3) 0.6044(4) 1.0810(2) 0.153(3) Uani 1 1 d . U
C246 C 0.4447(4) 0.6478(5) 1.0802(3) 0.193(4) Uani 1 1 d . U
H24A H 0.399023 0.629385 1.061647 0.232 Uiso 1 1 calc R U
H24B H 0.465467 0.671806 1.062443 0.232 Uiso 1 1 calc R U
C247 C 0.4603(6) 0.6852(7) 1.1403(4) 0.284(7) Uani 1 1 d . U
H24C H 0.491832 0.725266 1.150732 0.341 Uiso 1 1 calc R U
H24D H 0.422250 0.688248 1.148106 0.341 Uiso 1 1 calc R U
C248 C 0.4859(6) 0.6540(7) 1.1708(3) 0.260(5) Uani 1 1 d . U
H24E H 0.527745 0.680703 1.197338 0.312 Uiso 1 1 calc R U
H24F H 0.457459 0.639065 1.189531 0.312 Uiso 1 1 calc R U
C249 C 0.5085(4) 0.5609(5) 1.1381(4) 0.222(5) Uani 1 1 d . .
H24Q H 0.522260 0.570070 1.176539 0.267 Uiso 1 1 calc R U
H24R H 0.472988 0.522599 1.119437 0.267 Uiso 1 1 calc R U
H24S H 0.542996 0.559553 1.123830 0.267 Uiso 1 1 calc R U
C250 C 0.24047(15) 0.91514(13) 0.96573(12) 0.0633(7) Uani 1 1 d . .
C251 C 0.2609(2) 0.93595(18) 0.92487(16) 0.0862(10) Uani 1 1 d . .
H25A H 0.224614 0.923568 0.893210 0.103 Uiso 1 1 calc R U
H25B H 0.291050 0.920208 0.912942 0.103 Uiso 1 1 calc R U
C252 C 0.2917(2) 1.00272(19) 0.95421(19) 0.0932(11) Uani 1 1 d . .
H25C H 0.283409 1.021723 0.929660 0.112 Uiso 1 1 calc R U
H25D H 0.337446 1.016578 0.970207 0.112 Uiso 1 1 calc R U
C253 C 0.26082(18) 1.01566(15) 0.99777(16) 0.0785(9) Uani 1 1 d . .
H25E H 0.290689 1.049607 1.031016 0.094 Uiso 1 1 calc R U
H25F H 0.223949 1.023706 0.985399 0.094 Uiso 1 1 calc R U
C254 C 0.21795(18) 0.95616(14) 1.04933(13) 0.0733(8) Uani 1 1 d . .
H25G H 0.224457 0.995284 1.074238 0.088 Uiso 1 1 calc R U
H25H H 0.173121 0.931057 1.034362 0.088 Uiso 1 1 calc R U
H25I H 0.239727 0.938760 1.068515 0.088 Uiso 1 1 calc R U
C255 C 0.8285(5) 0.9413(5) 1.4756(5) 0.2272(16) Uani 1 1 d D .
H25J H 0.852074 0.916048 1.468755 0.273 Uiso 1 1 calc R U
H25K H 0.847685 0.972063 1.512662 0.273 Uiso 1 1 calc R U
C256 C 0.7560(6) 0.9054(5) 1.4604(5) 0.2272(16) Uani 1 1 d . .
C257 C -0.0624(3) 0.0755(2) 0.6875(2) 0.1290(19) Uani 1 1 d . .
H25L H -0.084410 0.100360 0.701646 0.155 Uiso 1 1 calc R U
H25M H -0.078331 0.058594 0.647789 0.155 Uiso 1 1 calc R U
C258 C 0.7456(5) 0.9599(5) 1.4105(5) 0.2272(16) Uani 1 1 d . .
H25N H 0.740232 0.996960 1.426838 0.273 Uiso 1 1 calc R U
H25P H 0.725702 0.942853 1.371107 0.273 Uiso 1 1 calc R U
C259 C 0.6703(5) 0.9114(9) 1.4323(4) 0.403(13) Uani 1 1 d . .
H25Q H 0.654154 0.925625 1.406411 0.483 Uiso 1 1 calc R U
H25R H 0.644120 0.869721 1.420893 0.483 Uiso 1 1 calc R U
H25S H 0.669673 0.934024 1.467754 0.483 Uiso 1 1 calc R U
C260 C 0.0075(2) 0.11132(18) 0.70767(15) 0.0867(11) Uani 1 1 d . .
C261 C -0.0721(4) 0.0280(3) 0.7073(4) 0.210(5) Uani 1 1 d . .
H26A H -0.097669 -0.010901 0.677315 0.252 Uiso 1 1 calc R U
H26B H -0.093912 0.033754 0.734398 0.252 Uiso 1 1 calc R U
C262 C -0.0078(4) 0.0313(3) 0.7322(3) 0.162(3) Uani 1 1 d . .
H26C H -0.002109 0.032706 0.768863 0.194 Uiso 1 1 calc R U
H26D H -0.000660 -0.002531 0.709976 0.194 Uiso 1 1 calc R U
C263 C 0.0993(4) 0.1108(5) 0.7592(5) 0.272(7) Uani 1 1 d . .
H26E H 0.109630 0.085587 0.775756 0.326 Uiso 1 1 calc R U
H26F H 0.121373 0.113245 0.733031 0.326 Uiso 1 1 calc R U
H26G H 0.112197 0.150218 0.787017 0.326 Uiso 1 1 calc R U
C264 C 0.8164(5) 0.9697(5) 1.4262(5) 0.2272(16) Uani 1 1 d D .
H26H H 0.843618 1.012049 1.440798 0.273 Uiso 1 1 calc R U
H26I H 0.826041 0.948686 1.394410 0.273 Uiso 1 1 calc R U

loop_
_atom_site_aniso_label
_atom_site_aniso_U_11
_atom_site_aniso_U_22
_atom_site_aniso_U_33
_atom_site_aniso_U_23
_atom_site_aniso_U_13
_atom_site_aniso_U_12
Cl1 0.0704(4) 0.0574(4) 0.0877(5) 0.0295(4) 0.0257(4) 0.0292(3)
Cl2 0.1144(8) 0.0997(7) 0.0824(6) 0.0320(5) 0.0101(5) 0.0549(6)
Cl3 0.0894(6) 0.0970(7) 0.0885(6) 0.0100(5) 0.0200(5) 0.0288(5)
O1 0.1088(19) 0.0821(15) 0.125(2) 0.0573(15) 0.0465(17) 0.0696(15)
O2 0.1099(19) 0.0744(14) 0.0923(16) 0.0500(13) 0.0268(14) 0.0543(14)
O3 0.0648(12) 0.0988(16) 0.0499(10) 0.0260(10) 0.0007(9) 0.0461(12)
O4 0.0879(15) 0.1048(17) 0.0385(9) 0.0175(10) 0.0039(9) 0.0585(13)
O5 0.0872(17) 0.0888(17) 0.0875(17) -0.0301(14) 0.0068(14) 0.0506(14)
O6 0.0915(17) 0.0858(16) 0.0856(16) -0.0013(12) 0.0362(13) 0.0541(14)
O7 0.200(4) 0.132(3) 0.214(4) 0.091(3) 0.074(3) 0.137(3)
O8 0.114(3) 0.211(4) 0.208(4) 0.155(4) 0.084(3) 0.127(3)
O9 0.0675(14) 0.159(2) 0.0508(11) 0.0390(14) 0.0087(10) 0.0618(16)
O10 0.0729(13) 0.0963(15) 0.0297(8) 0.0144(9) 0.0009(8) 0.0426(11)
O11 0.102(2) 0.0685(16) 0.158(3) -0.0478(18) 0.040(2) 0.0185(15)
O12 0.0909(17) 0.0605(12) 0.0851(15) -0.0126(11) 0.0219(13) 0.0421(12)
O13 0.0918(19) 0.209(4) 0.0564(14) 0.0337(18) -0.0068(13) 0.087(2)
O14 0.1094(18) 0.1130(18) 0.0299(9) 0.0142(10) -0.0029(10) 0.0641(15)
O15 0.107(2) 0.125(2) 0.0660(15) -0.0438(15) 0.0000(14) 0.0600(18)
O16 0.0933(17) 0.0753(14) 0.0673(13) -0.0080(11) 0.0322(12) 0.0411(13)
O17 0.153(2) 0.1068(18) 0.0875(16) 0.0628(15) 0.0571(17) 0.1001(19)
O18 0.124(2) 0.0928(16) 0.0964(17) 0.0666(15) 0.0422(15) 0.0688(16)
O19 0.0754(12) 0.0820(12) 0.0337(8) 0.0271(8) 0.0123(8) 0.0502(10)
O20 0.0813(13) 0.0860(13) 0.0313(8) 0.0266(8) 0.0153(8) 0.0539(11)
O21 0.123(2) 0.0625(14) 0.102(2) -0.0243(14) -0.0295(18) 0.0438(15)
O22 0.1155(19) 0.0530(11) 0.0691(13) -0.0026(10) 0.0201(13) 0.0404(13)
O23 0.290(6) 0.081(2) 0.205(4) 0.073(3) 0.049(4) 0.097(3)
O24 0.169(4) 0.153(3) 0.263(6) 0.129(4) 0.078(4) 0.122(3)
O25 0.164(3) 0.135(3) 0.146(3) 0.094(2) 0.084(2) 0.115(3)
O26 0.126(2) 0.0917(17) 0.119(2) 0.0733(17) 0.0467(18) 0.0641(17)
O27 0.118(2) 0.143(3) 0.0673(15) 0.0362(16) 0.0033(15) 0.064(2)
O28 0.144(3) 0.195(4) 0.0521(14) 0.0396(18) 0.0161(16) 0.094(3)
O29 0.143(3) 0.0726(16) 0.109(2) -0.0163(15) -0.010(2) 0.0581(18)
O30 0.160(3) 0.100(2) 0.0894(18) 0.0093(15) 0.0290(18) 0.091(2)
O31 0.191(4) 0.137(3) 0.197(4) 0.115(3) 0.093(3) 0.116(3)
O32 0.141(3) 0.163(3) 0.145(3) 0.088(3) 0.045(3) 0.101(3)
O33 0.0947(17) 0.137(2) 0.0637(13) 0.0550(14) 0.0162(12) 0.0709(17)
O34 0.0871(14) 0.0809(13) 0.0363(9) 0.0250(9) 0.0086(9) 0.0403(11)
O35 0.0859(15) 0.0585(11) 0.0599(12) -0.0062(9) 0.0005(11) 0.0359(11)
O36 0.0927(17) 0.0815(16) 0.0882(17) -0.0121(13) 0.0107(13) 0.0539(14)
O37 0.1143(19) 0.0921(16) 0.0542(11) 0.0186(11) 0.0036(12) 0.0626(15)
O38 0.151(3) 0.229(5) 0.091(2) 0.056(3) 0.012(2) 0.102(3)
O39 0.135(3) 0.118(2) 0.0829(18) -0.0225(16) 0.0050(17) 0.085(2)
O40 0.229(4) 0.0661(17) 0.103(2) 0.0036(15) 0.008(2) 0.068(2)
O41 0.1042(17) 0.1055(17) 0.0428(10) 0.0287(11) 0.0122(10) 0.0603(15)
O42 0.0795(14) 0.0928(15) 0.0419(9) 0.0175(10) 0.0007(9) 0.0405(12)
O43 0.118(2) 0.0774(15) 0.0689(14) -0.0070(12) -0.0002(13) 0.0573(15)
O44 0.133(2) 0.0516(11) 0.0589(12) 0.0084(9) 0.0213(13) 0.0439(13)
O45 0.110(2) 0.0664(14) 0.0927(17) -0.0033(12) 0.0282(15) 0.0534(14)
O46 0.228(4) 0.217(4) 0.321(5) 0.174(3) 0.092(4) 0.127(3)
O47 0.113(2) 0.0943(18) 0.120(2) 0.0630(17) 0.0387(17) 0.0699(16)
O48 0.1112(18) 0.0517(11) 0.0811(14) 0.0136(10) 0.0561(13) 0.0397(11)
N1 0.0459(10) 0.0393(9) 0.0308(8) 0.0097(7) 0.0076(7) 0.0247(8)
N2 0.0400(9) 0.0388(9) 0.0290(8) 0.0086(7) 0.0070(7) 0.0216(7)
N3 0.0394(9) 0.0362(8) 0.0313(8) 0.0063(7) 0.0061(7) 0.0200(7)
N4 0.0408(9) 0.0370(8) 0.0318(8) 0.0089(7) 0.0069(7) 0.0208(7)
N5 0.0387(9) 0.0392(9) 0.0272(8) 0.0066(7) 0.0067(7) 0.0209(7)
N6 0.0450(10) 0.0391(9) 0.0281(8) 0.0060(7) 0.0046(7) 0.0232(8)
N7 0.0457(10) 0.0412(9) 0.0241(7) 0.0101(7) 0.0070(7) 0.0230(8)
N8 0.0380(9) 0.0380(8) 0.0249(7) 0.0100(6) 0.0071(6) 0.0188(7)
N9 0.0449(10) 0.0375(8) 0.0252(7) 0.0100(6) 0.0063(7) 0.0215(7)
N10 0.0414(9) 0.0406(9) 0.0236(7) 0.0100(6) 0.0063(6) 0.0219(7)
N11 0.0443(10) 0.0364(8) 0.0265(7) 0.0082(6) 0.0054(7) 0.0203(7)
N12 0.0520(11) 0.0383(9) 0.0271(8) 0.0088(7) 0.0056(7) 0.0232(8)
N13 0.0551(11) 0.0432(10) 0.0374(9) 0.0163(8) 0.0136(8) 0.0226(9)
N14 0.0474(10) 0.0458(10) 0.0336(9) 0.0157(7) 0.0110(7) 0.0217(8)
N15 0.0435(10) 0.0423(9) 0.0353(9) 0.0130(7) 0.0080(7) 0.0206(8)
N16 0.0464(10) 0.0453(10) 0.0362(9) 0.0152(8) 0.0088(8) 0.0217(8)
N17 0.0426(10) 0.0439(9) 0.0334(8) 0.0121(7) 0.0092(7) 0.0200(8)
N18 0.0410(10) 0.0428(9) 0.0332(8) 0.0131(7) 0.0091(7) 0.0181(8)
N19 0.147(4) 0.266(7) 0.103(3) 0.098(4) 0.052(3) 0.101(4)
N20 0.0757(17) 0.0886(19) 0.0564(14) 0.0261(13) 0.0093(12) 0.0308(15)
N21 0.138(3) 0.0643(17) 0.121(3) 0.0266(18) 0.064(2) 0.049(2)
N22 0.117(3) 0.0679(18) 0.130(3) 0.0250(19) 0.056(2) 0.0482(19)
N23 0.0947(19) 0.0792(17) 0.0438(12) 0.0221(11) 0.0030(12) 0.0381(15)
N24 0.0690(15) 0.0680(14) 0.0462(11) 0.0187(10) 0.0017(10) 0.0246(12)
N25 0.097(2) 0.088(2) 0.100(2) 0.0080(18) 0.0270(19) 0.0491(19)
N26 0.119(3) 0.0593(16) 0.083(2) 0.0040(14) 0.0405(19) 0.0128(17)
N27 0.094(2) 0.0673(17) 0.095(2) -0.0065(16) -0.0050(18) 0.0486(16)
N28 0.228(4) 0.217(4) 0.321(5) 0.174(3) 0.092(4) 0.127(3)
N29 0.129(3) 0.112(3) 0.167(4) 0.089(3) 0.045(3) 0.069(3)
N30 0.0661(14) 0.0472(11) 0.0605(13) 0.0114(10) 0.0214(11) 0.0260(10)
C1 0.0390(11) 0.0369(10) 0.0290(9) 0.0084(8) 0.0082(8) 0.0201(8)
C2 0.0418(11) 0.0392(10) 0.0307(9) 0.0091(8) 0.0077(8) 0.0217(9)
C3 0.0535(13) 0.0436(11) 0.0357(10) 0.0109(9) 0.0098(9) 0.0290(10)
C4 0.0463(12) 0.0441(11) 0.0392(11) 0.0148(9) 0.0107(9) 0.0271(10)
C5 0.0443(12) 0.0466(11) 0.0335(10) 0.0147(9) 0.0075(9) 0.0245(10)
C6 0.0452(12) 0.0437(11) 0.0288(9) 0.0087(8) 0.0071(8) 0.0244(9)
C7 0.0398(11) 0.0398(10) 0.0325(9) 0.0115(8) 0.0086(8) 0.0226(9)
C8 0.0360(10) 0.0356(10) 0.0295(9) 0.0084(8) 0.0080(8) 0.0186(8)
C9 0.0360(10) 0.0342(9) 0.0299(9) 0.0075(7) 0.0075(8) 0.0174(8)
C10 0.0366(10) 0.0358(10) 0.0343(10) 0.0089(8) 0.0070(8) 0.0186(8)
C11 0.0410(11) 0.0372(10) 0.0352(10) 0.0061(8) 0.0062(8) 0.0191(9)
C12 0.0433(12) 0.0350(10) 0.0400(11) 0.0088(8) 0.0113(9) 0.0196(9)
C13 0.0472(12) 0.0373(10) 0.0440(11) 0.0155(9) 0.0126(9) 0.0232(9)
C14 0.0468(12) 0.0416(11) 0.0367(10) 0.0139(9) 0.0067(9) 0.0240(9)
C15 0.0421(11) 0.0350(10) 0.0336(10) 0.0096(8) 0.0086(8) 0.0191(9)
C16 0.0353(10) 0.0347(10) 0.0303(9) 0.0084(8) 0.0077(8) 0.0171(8)
C17 0.0340(10) 0.0372(10) 0.0293(9) 0.0089(8) 0.0073(7) 0.0174(8)
C18 0.0368(10) 0.0387(10) 0.0289(9) 0.0071(8) 0.0081(8) 0.0196(8)
C19 0.0386(11) 0.0432(11) 0.0299(9) 0.0083(8) 0.0071(8) 0.0229(9)
C20 0.0392(11) 0.0426(11) 0.0288(9) 0.0090(8) 0.0078(8) 0.0188(9)
C21 0.0417(11) 0.0391(10) 0.0299(9) 0.0058(8) 0.0069(8) 0.0192(9)
C22 0.0477(12) 0.0411(11) 0.0315(10) 0.0050(8) 0.0045(9) 0.0253(9)
C23 0.0419(11) 0.0390(10) 0.0286(9) 0.0075(8) 0.0062(8) 0.0211(9)
C24 0.0367(10) 0.0355(10) 0.0286(9) 0.0076(7) 0.0074(8) 0.0182(8)
C25 0.0545(13) 0.0437(11) 0.0396(11) 0.0130(9) 0.0055(10) 0.0274(10)
C26 0.0703(17) 0.0590(15) 0.0518(13) 0.0261(12) 0.0217(12) 0.0415(13)
C27 0.0747(18) 0.0638(16) 0.0582(15) 0.0225(13) 0.0202(13) 0.0478(15)
C28 0.0653(16) 0.0468(13) 0.0546(14) 0.0187(11) 0.0032(12) 0.0300(12)
C29 0.0754(18) 0.0589(15) 0.0628(16) 0.0322(13) 0.0180(14) 0.0360(14)
C30 0.0671(16) 0.0599(15) 0.0564(14) 0.0279(12) 0.0204(12) 0.0381(13)
C31 0.078(2) 0.0554(15) 0.0686(17) 0.0212(14) 0.0054(15) 0.0393(15)
C32 0.0499(13) 0.0470(11) 0.0345(10) 0.0158(9) 0.0081(9) 0.0270(10)
C33 0.0515(13) 0.0546(13) 0.0406(11) 0.0157(10) 0.0111(10) 0.0329(11)
C34 0.0486(13) 0.0590(14) 0.0467(12) 0.0193(11) 0.0072(10) 0.0323(11)
C35 0.0563(14) 0.0593(14) 0.0384(11) 0.0201(10) 0.0059(10) 0.0313(12)
C36 0.0636(16) 0.0766(17) 0.0369(11) 0.0214(11) 0.0147(11) 0.0395(14)
C37 0.0506(14) 0.0731(16) 0.0392(11) 0.0223(11) 0.0105(10) 0.0364(12)
C38 0.0692(18) 0.0649(16) 0.0421(13) 0.0201(11) 0.0072(12) 0.0348(14)
C39 0.0490(13) 0.0372(10) 0.0420(11) 0.0097(9) 0.0119(9) 0.0247(9)
C40 0.0453(13) 0.0472(13) 0.0569(14) 0.0010(11) 0.0120(11) 0.0234(11)
C41 0.0534(15) 0.0532(14) 0.0588(15) -0.0072(12) 0.0087(12) 0.0223(12)
C42 0.0634(16) 0.0531(14) 0.0504(13) 0.0068(11) 0.0171(12) 0.0338(12)
C43 0.0564(15) 0.0572(14) 0.0510(13) 0.0152(11) 0.0201(11) 0.0352(12)
C44 0.0494(13) 0.0470(12) 0.0452(12) 0.0126(10) 0.0118(10) 0.0266(10)
C45 0.078(2) 0.0644(17) 0.0569(16) 0.0025(13) 0.0209(15) 0.0397(16)
C46 0.0618(15) 0.0500(12) 0.0447(12) 0.0222(10) 0.0197(10) 0.0373(11)
C47 0.0790(18) 0.0479(13) 0.0610(15) 0.0237(11) 0.0267(13) 0.0391(13)
C48 0.104(3) 0.0629(17) 0.082(2) 0.0393(16) 0.0421(19) 0.0574(18)
C49 0.099(3) 0.089(2) 0.097(2) 0.064(2) 0.058(2) 0.073(2)
C50 0.0593(17) 0.105(2) 0.090(2) 0.063(2) 0.0323(16) 0.0521(17)
C51 0.0572(15) 0.0649(15) 0.0633(15) 0.0350(13) 0.0203(12) 0.0365(13)
C52 0.124(4) 0.133(4) 0.140(4) 0.093(3) 0.074(3) 0.100(3)
C53 0.0428(11) 0.0411(10) 0.0273(9) 0.0076(8) 0.0055(8) 0.0204(9)
C54 0.0439(12) 0.0481(12) 0.0323(10) 0.0099(9) 0.0089(9) 0.0249(10)
C55 0.0561(14) 0.0508(12) 0.0291(10) 0.0097(9) 0.0093(9) 0.0273(11)
C56 0.0489(13) 0.0522(12) 0.0315(10) 0.0120(9) 0.0028(9) 0.0227(10)
C57 0.0411(12) 0.0652(15) 0.0396(11) 0.0162(10) 0.0059(9) 0.0262(11)
C58 0.0460(12) 0.0535(12) 0.0310(10) 0.0102(9) 0.0086(9) 0.0246(10)
C59 0.0551(16) 0.0761(17) 0.0389(12) 0.0206(12) 0.0035(11) 0.0281(13)
C60 0.0485(12) 0.0380(10) 0.0282(9) 0.0052(8) 0.0052(8) 0.0219(9)
C61 0.0486(13) 0.0438(12) 0.0429(12) -0.0016(9) 0.0039(10) 0.0232(10)
C62 0.0522(14) 0.0510(13) 0.0475(13) -0.0017(10) 0.0076(11) 0.0268(11)
C63 0.0643(16) 0.0427(12) 0.0391(11) 0.0028(9) 0.0103(10) 0.0270(11)
C64 0.0574(15) 0.0419(12) 0.0396(12) -0.0013(9) 0.0047(10) 0.0125(11)
C65 0.0490(13) 0.0446(12) 0.0368(11) 0.0066(9) 0.0086(9) 0.0186(10)
C66 0.076(2) 0.0488(15) 0.0540(15) -0.0076(12) 0.0132(14) 0.0262(14)
C67 0.0386(10) 0.0378(10) 0.0242(8) 0.0097(7) 0.0071(7) 0.0182(8)
C68 0.0424(11) 0.0395(10) 0.0249(9) 0.0091(8) 0.0080(8) 0.0216(9)
C69 0.0486(12) 0.0464(11) 0.0265(9) 0.0128(8) 0.0071(8) 0.0276(10)
C70 0.0438(11) 0.0464(11) 0.0260(9) 0.0123(8) 0.0078(8) 0.0243(9)
C71 0.0412(11) 0.0402(10) 0.0248(9) 0.0083(8) 0.0069(8) 0.0193(9)
C72 0.0414(11) 0.0405(10) 0.0273(9) 0.0094(8) 0.0074(8) 0.0228(9)
C73 0.0375(10) 0.0379(10) 0.0230(8) 0.0094(7) 0.0055(7) 0.0165(8)
C74 0.0361(10) 0.0367(9) 0.0241(8) 0.0091(7) 0.0067(7) 0.0167(8)
C75 0.0346(10) 0.0353(9) 0.0245(8) 0.0098(7) 0.0063(7) 0.0161(8)
C76 0.0449(11) 0.0393(10) 0.0240(8) 0.0104(8) 0.0059(8) 0.0211(9)
C77 0.0608(14) 0.0400(11) 0.0274(9) 0.0108(8) 0.0086(9) 0.0266(10)
C78 0.0538(13) 0.0427(11) 0.0299(9) 0.0139(8) 0.0076(9) 0.0254(10)
C79 0.0475(12) 0.0437(11) 0.0264(9) 0.0132(8) 0.0068(8) 0.0222(9)
C80 0.0485(12) 0.0449(11) 0.0236(9) 0.0094(8) 0.0071(8) 0.0261(9)
C81 0.0401(11) 0.0396(10) 0.0261(9) 0.0119(8) 0.0070(8) 0.0211(8)
C82 0.0344(10) 0.0381(10) 0.0243(8) 0.0101(7) 0.0060(7) 0.0184(8)
C83 0.0367(10) 0.0351(9) 0.0253(8) 0.0089(7) 0.0071(7) 0.0175(8)
C84 0.0454(12) 0.0382(10) 0.0292(9) 0.0106(8) 0.0073(8) 0.0207(9)
C85 0.0538(13) 0.0393(11) 0.0291(9) 0.0076(8) 0.0030(9) 0.0223(10)
C86 0.0512(13) 0.0371(10) 0.0346(10) 0.0078(8) 0.0063(9) 0.0194(9)
C87 0.0515(13) 0.0392(11) 0.0387(11) 0.0146(9) 0.0100(9) 0.0214(10)
C88 0.0582(14) 0.0406(11) 0.0324(10) 0.0111(9) 0.0040(9) 0.0243(10)
C89 0.0499(12) 0.0377(10) 0.0287(9) 0.0097(8) 0.0065(8) 0.0201(9)
C90 0.0390(10) 0.0357(10) 0.0263(9) 0.0101(8) 0.0077(8) 0.0186(8)
C91 0.0539(13) 0.0463(11) 0.0254(9) 0.0092(8) 0.0053(9) 0.0274(10)
C92 0.0578(15) 0.0771(17) 0.0293(10) 0.0110(10) 0.0079(10) 0.0415(13)
C93 0.0602(16) 0.092(2) 0.0380(12) 0.0119(13) 0.0031(11) 0.0487(15)
C94 0.0725(18) 0.0707(16) 0.0295(11) 0.0104(10) 0.0004(11) 0.0444(14)
C95 0.0754(18) 0.0685(16) 0.0279(10) 0.0165(10) 0.0106(11) 0.0392(14)
C96 0.0596(14) 0.0613(14) 0.0306(10) 0.0173(10) 0.0107(10) 0.0313(12)
C97 0.089(2) 0.094(2) 0.0379(13) 0.0133(14) -0.0039(14) 0.0558(19)
C98 0.0494(12) 0.0409(10) 0.0252(9) 0.0085(8) 0.0076(8) 0.0232(9)
C99 0.0497(13) 0.0449(11) 0.0314(10) 0.0058(9) 0.0072(9) 0.0233(10)
C100 0.0555(14) 0.0509(13) 0.0412(12) 0.0059(10) 0.0143(10) 0.0283(11)
C101 0.0656(16) 0.0489(13) 0.0365(11) 0.0039(10) 0.0105(11) 0.0291(12)
C102 0.0622(16) 0.0466(12) 0.0350(11) 0.0003(9) 0.0013(10) 0.0238(11)
C103 0.0494(13) 0.0469(12) 0.0325(10) 0.0070(9) 0.0027(9) 0.0241(10)
C104 0.087(2) 0.0637(17) 0.0503(15) -0.0037(13) 0.0173(15) 0.0393(16)
C105 0.0651(15) 0.0443(11) 0.0310(10) 0.0138(9) 0.0071(9) 0.0296(11)
C106 0.0640(15) 0.0483(12) 0.0440(12) 0.0195(10) 0.0107(11) 0.0278(11)
C107 0.0774(18) 0.0492(13) 0.0469(13) 0.0244(11) 0.0126(12) 0.0293(13)
C108 0.087(2) 0.0551(14) 0.0456(13) 0.0234(11) 0.0139(13) 0.0400(14)
C109 0.102(2) 0.0768(19) 0.0653(17) 0.0396(15) 0.0390(17) 0.0632(19)
C110 0.090(2) 0.0670(16) 0.0504(13) 0.0333(12) 0.0310(14) 0.0522(15)
C111 0.094(2) 0.0657(17) 0.0558(15) 0.0286(14) 0.0180(15) 0.0470(16)
C112 0.0544(13) 0.0443(11) 0.0277(9) 0.0151(8) 0.0077(9) 0.0256(10)
C113 0.0587(14) 0.0739(16) 0.0332(10) 0.0240(11) 0.0133(10) 0.0428(13)
C114 0.0641(15) 0.0737(16) 0.0319(10) 0.0228(11) 0.0153(10) 0.0429(13)
C115 0.0566(13) 0.0480(12) 0.0283(10) 0.0162(9) 0.0072(9) 0.0257(10)
C116 0.0528(13) 0.0501(12) 0.0338(10) 0.0172(9) 0.0062(9) 0.0281(10)
C117 0.0540(13) 0.0492(12) 0.0317(10) 0.0163(9) 0.0102(9) 0.0282(10)
C118 0.0584(14) 0.0515(12) 0.0313(10) 0.0183(9) 0.0081(9) 0.0288(11)
C119 0.0646(15) 0.0353(10) 0.0349(10) 0.0097(9) 0.0083(10) 0.0231(10)
C120 0.0703(17) 0.0440(13) 0.0501(13) 0.0061(10) -0.0015(12) 0.0307(12)
C121 0.082(2) 0.0454(13) 0.0510(14) 0.0017(11) -0.0114(13) 0.0290(14)
C122 0.093(2) 0.0399(12) 0.0386(12) 0.0087(10) 0.0046(12) 0.0318(13)
C123 0.0811(19) 0.0459(13) 0.0477(13) 0.0133(11) 0.0194(13) 0.0351(13)
C124 0.0652(16) 0.0424(12) 0.0444(12) 0.0106(10) 0.0126(11) 0.0250(11)
C125 0.109(3) 0.0478(15) 0.0457(14) 0.0078(12) 0.0003(16) 0.0369(17)
C126 0.0674(16) 0.0405(11) 0.0379(11) 0.0143(9) 0.0133(10) 0.0268(11)
C127 0.085(2) 0.0438(13) 0.0542(14) 0.0203(11) 0.0076(13) 0.0217(13)
C128 0.121(3) 0.0413(14) 0.0730(19) 0.0248(13) 0.0217(19) 0.0300(16)
C129 0.118(3) 0.070(2) 0.080(2) 0.0418(17) 0.039(2) 0.061(2)
C130 0.091(2) 0.082(2) 0.099(2) 0.0540(19) 0.041(2) 0.0594(19)
C131 0.0687(17) 0.0567(15) 0.0672(16) 0.0313(13) 0.0233(13) 0.0379(13)
C132 0.147(4) 0.084(3) 0.112(3) 0.049(2) 0.044(3) 0.068(3)
C133 0.0404(11) 0.0399(10) 0.0347(10) 0.0145(8) 0.0105(8) 0.0164(9)
C134 0.0557(14) 0.0448(11) 0.0390(11) 0.0189(9) 0.0147(10) 0.0231(10)
C135 0.0730(17) 0.0460(12) 0.0443(12) 0.0206(10) 0.0188(11) 0.0301(12)
C136 0.0687(16) 0.0517(13) 0.0478(13) 0.0269(11) 0.0202(11) 0.0301(12)
C137 0.0682(16) 0.0575(14) 0.0446(12) 0.0289(11) 0.0184(11) 0.0320(12)
C138 0.0694(16) 0.0509(13) 0.0375(11) 0.0193(10) 0.0159(11) 0.0311(12)
C139 0.0534(13) 0.0454(11) 0.0381(11) 0.0187(9) 0.0147(9) 0.0229(10)
C140 0.0389(11) 0.0423(11) 0.0339(10) 0.0146(8) 0.0108(8) 0.0171(9)
C141 0.0385(11) 0.0415(11) 0.0337(10) 0.0131(8) 0.0093(8) 0.0183(9)
C142 0.0406(11) 0.0429(11) 0.0379(10) 0.0164(9) 0.0100(9) 0.0201(9)
C143 0.0490(13) 0.0441(11) 0.0376(11) 0.0137(9) 0.0095(9) 0.0221(10)
C144 0.0535(13) 0.0446(12) 0.0430(11) 0.0185(10) 0.0167(10) 0.0233(10)
C145 0.0585(14) 0.0521(13) 0.0463(12) 0.0241(10) 0.0183(11) 0.0329(11)
C146 0.0569(14) 0.0530(13) 0.0386(11) 0.0206(10) 0.0103(10) 0.0292(11)
C147 0.0454(12) 0.0443(11) 0.0359(10) 0.0150(9) 0.0108(9) 0.0220(9)
C148 0.0400(11) 0.0427(11) 0.0352(10) 0.0148(9) 0.0102(8) 0.0199(9)
C149 0.0390(11) 0.0440(11) 0.0329(10) 0.0139(8) 0.0102(8) 0.0178(9)
C150 0.0425(11) 0.0448(11) 0.0335(10) 0.0135(9) 0.0112(8) 0.0197(9)
C151 0.0469(12) 0.0462(11) 0.0355(10) 0.0154(9) 0.0110(9) 0.0237(10)
C152 0.0415(11) 0.0450(11) 0.0326(10) 0.0138(9) 0.0093(8) 0.0187(9)
C153 0.0400(11) 0.0422(11) 0.0337(10) 0.0118(8) 0.0099(8) 0.0169(9)
C154 0.0431(11) 0.0442(11) 0.0350(10) 0.0144(9) 0.0093(9) 0.0211(9)
C155 0.0400(11) 0.0435(11) 0.0346(10) 0.0139(9) 0.0109(8) 0.0179(9)
C156 0.0377(11) 0.0406(10) 0.0336(10) 0.0122(8) 0.0098(8) 0.0151(9)
C157 0.0701(17) 0.0559(14) 0.0527(13) 0.0301(12) 0.0181(12) 0.0308(13)
C158 0.081(2) 0.0734(18) 0.0726(18) 0.0451(15) 0.0346(16) 0.0443(16)
C159 0.091(2) 0.080(2) 0.086(2) 0.0499(18) 0.0421(18) 0.0553(18)
C160 0.0743(19) 0.0637(16) 0.0690(17) 0.0362(14) 0.0189(14) 0.0362(15)
C161 0.100(2) 0.0725(18) 0.0715(18) 0.0487(16) 0.0316(17) 0.0452(18)
C162 0.105(2) 0.0721(18) 0.0675(17) 0.0448(15) 0.0418(17) 0.0524(18)
C163 0.096(2) 0.0711(19) 0.081(2) 0.0450(17) 0.0207(19) 0.0416(18)
C164 0.086(2) 0.0578(15) 0.0449(13) 0.0265(11) 0.0168(13) 0.0385(14)
C165 0.091(2) 0.0678(17) 0.0541(15) 0.0276(13) 0.0177(14) 0.0463(16)
C166 0.089(2) 0.0748(19) 0.0607(17) 0.0325(15) 0.0111(15) 0.0442(17)
C167 0.102(2) 0.0747(19) 0.0541(16) 0.0343(15) 0.0148(16) 0.0451(18)
C168 0.112(3) 0.081(2) 0.0489(15) 0.0336(14) 0.0259(16) 0.051(2)
C169 0.094(2) 0.0756(18) 0.0494(14) 0.0338(13) 0.0237(14) 0.0481(17)
C170 0.119(3) 0.100(3) 0.0586(19) 0.0364(19) 0.009(2) 0.054(2)
C171 0.0628(15) 0.0464(12) 0.0431(12) 0.0183(10) 0.0162(11) 0.0295(11)
C172 0.0646(17) 0.0498(14) 0.0643(16) 0.0138(12) 0.0094(13) 0.0324(13)
C173 0.083(2) 0.0499(15) 0.0647(17) 0.0111(13) 0.0027(15) 0.0283(14)
C174 0.098(2) 0.0573(15) 0.0491(14) 0.0204(12) 0.0190(15) 0.0459(16)
C175 0.093(2) 0.0672(17) 0.0536(15) 0.0253(13) 0.0329(15) 0.0508(17)
C176 0.0687(17) 0.0594(15) 0.0486(13) 0.0215(11) 0.0225(12) 0.0352(13)
C177 0.128(3) 0.0679(19) 0.0614(18) 0.0190(16) 0.016(2) 0.057(2)
C178 0.105(2) 0.087(2) 0.0493(14) 0.0366(14) 0.0343(15) 0.0717(19)
C179 0.196(5) 0.085(2) 0.0644(19) 0.0421(18) 0.056(2) 0.098(3)
C180 0.180(5) 0.077(2) 0.073(2) 0.0372(19) 0.065(3) 0.074(3)
C181 0.088(3) 0.105(3) 0.074(2) 0.030(2) 0.033(2) 0.032(2)
C182 0.106(3) 0.127(4) 0.090(3) 0.059(3) 0.039(2) 0.074(3)
C183 0.094(3) 0.161(4) 0.072(2) 0.066(2) 0.0372(19) 0.096(3)
C184 0.088(3) 0.169(6) 0.110(4) 0.065(4) 0.034(3) 0.066(4)
C185 0.0464(12) 0.0393(10) 0.0323(10) 0.0101(8) 0.0066(9) 0.0189(9)
C186 0.0461(12) 0.0446(11) 0.0347(10) 0.0121(9) 0.0087(9) 0.0219(10)
C187 0.0563(14) 0.0416(11) 0.0319(10) 0.0102(8) 0.0093(9) 0.0190(10)
C188 0.0567(14) 0.0430(11) 0.0329(10) 0.0112(9) 0.0021(9) 0.0199(10)
C189 0.0523(14) 0.0594(14) 0.0490(13) 0.0187(11) 0.0059(11) 0.0298(12)
C190 0.0522(13) 0.0552(13) 0.0381(11) 0.0147(10) 0.0105(10) 0.0272(11)
C191 0.0688(17) 0.0563(14) 0.0409(12) 0.0184(11) 0.0026(12) 0.0255(13)
C192 0.0470(12) 0.0417(11) 0.0324(10) 0.0133(8) 0.0099(9) 0.0199(9)
C193 0.0459(12) 0.0468(12) 0.0388(11) 0.0140(9) 0.0091(9) 0.0220(10)
C194 0.0549(14) 0.0445(12) 0.0364(11) 0.0103(9) 0.0051(10) 0.0181(10)
C195 0.0626(15) 0.0476(12) 0.0375(11) 0.0122(10) 0.0122(10) 0.0273(11)
C196 0.0552(14) 0.0551(13) 0.0453(12) 0.0152(10) 0.0133(10) 0.0307(12)
C197 0.0458(12) 0.0489(12) 0.0367(10) 0.0135(9) 0.0086(9) 0.0212(10)
C198 0.0755(19) 0.0542(15) 0.0496(14) 0.0085(12) 0.0114(13) 0.0334(14)
C199 0.139(4) 0.064(2) 0.118(3) 0.024(2) 0.039(3) 0.058(2)
C200 0.192(7) 0.169(6) 0.160(6) 0.090(5) 0.043(5) 0.102(6)
C201 0.225(8) 0.109(4) 0.162(6) 0.070(4) 0.052(6) 0.083(5)
C202 0.136(4) 0.089(3) 0.161(5) 0.034(3) 0.067(4) 0.054(3)
C203 0.202(7) 0.142(5) 0.085(3) 0.023(3) 0.034(4) 0.079(5)
C204 0.114(3) 0.084(3) 0.124(4) 0.035(2) 0.060(3) 0.056(2)
C205 0.146(5) 0.119(4) 0.107(4) 0.043(3) 0.018(3) 0.046(4)
C206 0.220(8) 0.135(5) 0.160(7) 0.020(5) 0.008(6) 0.100(6)
C207 0.275(10) 0.133(5) 0.239(10) 0.056(6) 0.085(8) 0.149(7)
C208 0.306(11) 0.135(5) 0.074(3) 0.017(3) 0.054(5) -0.018(6)
C209 0.083(2) 0.0654(17) 0.0450(13) 0.0233(12) 0.0094(13) 0.0303(15)
C210 0.099(3) 0.088(2) 0.0671(19) 0.0284(17) 0.0227(18) 0.046(2)
C211 0.121(4) 0.121(4) 0.099(3) 0.041(3) 0.017(3) 0.074(3)
C212 0.095(3) 0.103(3) 0.074(2) 0.045(2) 0.0006(19) 0.040(2)
C213 0.130(4) 0.111(3) 0.0501(17) 0.0178(18) 0.0132(19) 0.062(3)
C214 0.0613(16) 0.0711(17) 0.0413(12) 0.0208(12) 0.0074(11) 0.0218(14)
C215 0.082(2) 0.0673(18) 0.0562(16) 0.0149(14) 0.0117(15) 0.0255(16)
C216 0.095(3) 0.086(2) 0.095(3) 0.029(2) 0.013(2) 0.044(2)
C217 0.073(2) 0.088(2) 0.0681(18) 0.0366(17) 0.0047(15) 0.0346(17)
C218 0.101(3) 0.076(2) 0.0476(15) 0.0106(14) 0.0045(16) 0.0318(19)
C219 0.088(3) 0.085(2) 0.085(2) 0.010(2) 0.022(2) 0.036(2)
C220 0.122(3) 0.103(3) 0.070(2) 0.017(2) 0.011(2) 0.061(3)
C221 0.231(8) 0.178(6) 0.126(5) 0.044(5) 0.019(5) 0.141(6)
C222 0.124(4) 0.084(3) 0.111(3) 0.017(2) 0.041(3) 0.059(3)
C223 0.114(3) 0.125(4) 0.062(2) 0.004(2) -0.006(2) 0.048(3)
C224 0.108(3) 0.0465(15) 0.0629(18) 0.0124(14) 0.0287(18) 0.0161(16)
C225 0.101(3) 0.093(3) 0.089(3) 0.042(2) 0.020(2) 0.013(2)
C226 0.187(7) 0.142(5) 0.084(3) 0.039(4) -0.022(4) -0.006(5)
C227 0.166(5) 0.077(3) 0.068(2) -0.011(2) 0.048(3) -0.009(3)
C228 0.114(4) 0.079(3) 0.197(6) 0.031(3) 0.055(4) 0.052(3)
C229 0.080(2) 0.0605(19) 0.086(2) 0.0005(17) 0.0058(18) 0.0383(17)
C230 0.096(3) 0.083(3) 0.122(4) 0.015(3) 0.006(3) 0.037(2)
C231 0.133(5) 0.091(3) 0.166(6) 0.040(4) 0.007(4) 0.035(3)
C232 0.144(4) 0.072(3) 0.131(4) -0.002(3) -0.014(4) 0.060(3)
C233 0.148(4) 0.124(4) 0.095(3) -0.017(3) 0.008(3) 0.099(4)
C234 0.077(2) 0.0665(18) 0.080(2) 0.0303(16) 0.0261(17) 0.0340(16)
C235 0.0607(16) 0.0603(16) 0.0768(19) 0.0331(14) 0.0269(14) 0.0268(13)
C236 0.0614(17) 0.0669(17) 0.083(2) 0.0332(16) 0.0280(15) 0.0291(14)
C237 0.0682(19) 0.0709(19) 0.083(2) 0.0257(16) 0.0315(16) 0.0261(16)
C238 0.092(3) 0.0663(19) 0.100(3) 0.0268(19) 0.041(2) 0.0396(18)
C239 0.095(3) 0.081(2) 0.096(3) 0.040(2) 0.028(2) 0.053(2)
C240 0.0733(19) 0.0749(18) 0.0507(14) 0.0257(14) 0.0109(13) 0.0332(15)
C241 0.107(3) 0.077(2) 0.072(2) 0.0326(17) 0.0186(19) 0.042(2)
C242 0.110(3) 0.106(3) 0.102(3) 0.056(2) 0.045(2) 0.066(3)
C243 0.095(3) 0.129(3) 0.079(2) 0.056(2) 0.016(2) 0.058(3)
C244 0.111(3) 0.101(3) 0.063(2) 0.0091(19) 0.024(2) 0.028(2)
C245 0.132(4) 0.249(8) 0.061(3) 0.041(4) 0.007(3) 0.093(5)
C246 0.211(7) 0.338(11) 0.102(4) 0.075(5) 0.057(4) 0.211(8)
C247 0.302(12) 0.415(16) 0.136(7) 0.037(9) 0.031(8) 0.245(12)
C248 0.309(11) 0.465(16) 0.120(5) 0.126(8) 0.130(7) 0.253(11)
C249 0.186(7) 0.344(13) 0.281(11) 0.268(11) 0.105(7) 0.123(8)
C250 0.0653(17) 0.0627(17) 0.0601(16) 0.0132(13) 0.0285(13) 0.0308(14)
C251 0.109(3) 0.093(2) 0.080(2) 0.0401(19) 0.050(2) 0.052(2)
C252 0.089(3) 0.099(3) 0.120(3) 0.066(3) 0.047(2) 0.045(2)
C253 0.083(2) 0.0598(17) 0.091(2) 0.0299(16) 0.0237(18) 0.0302(16)
C254 0.092(2) 0.0576(16) 0.0609(17) 0.0065(13) 0.0312(16) 0.0323(16)
C255 0.228(4) 0.217(4) 0.321(5) 0.174(3) 0.092(4) 0.127(3)
C256 0.228(4) 0.217(4) 0.321(5) 0.174(3) 0.092(4) 0.127(3)
C257 0.134(4) 0.099(3) 0.128(4) 0.048(3) 0.003(3) 0.036(3)
C258 0.228(4) 0.217(4) 0.321(5) 0.174(3) 0.092(4) 0.127(3)
C259 0.281(12) 1.00(4) 0.235(10) 0.346(18) 0.181(10) 0.49(2)
C260 0.123(3) 0.085(2) 0.075(2) 0.0373(19) 0.030(2) 0.067(2)
C261 0.149(6) 0.146(6) 0.273(10) 0.125(7) -0.035(6) -0.001(5)
C262 0.170(6) 0.131(5) 0.214(7) 0.116(5) 0.051(6) 0.054(4)
C263 0.110(5) 0.310(12) 0.50(2) 0.311(14) 0.050(8) 0.089(7)
C264 0.228(4) 0.217(4) 0.321(5) 0.174(3) 0.092(4) 0.127(3)

loop_
_atom_type_symbol
_atom_type_description
_atom_type_scat_dispersion_real
_atom_type_scat_dispersion_imag
_atom_type_scat_source
C C 0.0181 0.0091
;
International Tables for Crystallography
(Vol. C, Tables 4.2.6.8 and 6.1.1.4)
;
Cl Cl 0.3639 0.7018
;
International Tables for Crystallography
(Vol. C, Tables 4.2.6.8 and 6.1.1.4)
;
N N 0.0311 0.0180
;
International Tables for Crystallography
(Vol. C, Tables 4.2.6.8 and 6.1.1.4)
;
O O 0.0492 0.0322
;
International Tables for Crystallography
(Vol. C, Tables 4.2.6.8 and 6.1.1.4)
;
H H 0.0000 0.0000
;
International Tables for Crystallography
(Vol. C, Table 6.1.1.4)
;

loop_
_geom_angle_atom_site_label_1
_geom_angle_atom_site_label_2
_geom_angle_atom_site_label_3
_geom_angle
C31 O1 H1O 109.5
C38 O4 H4O 109.5
C45 O5 H5O 109.5
C52 O8 H8O 109.5
C59 O10 H10O 109.5
C66 O12 H12O 109.5
C97 O14 H14O 109.5
C104 O16 H16O 109.5
C111 O17 H17O 109.5
C118 O20 H20O 109.5
C125 O22 H22O 109.5
C132 O24 H24O 109.5
C163 O25 H25O 109.5
C170 O27 H27O 109.5
C177 O29 H29O 109.5
C184 O32 H32O 109.5
C191 O34 H34O 109.5
C198 O35 H35O 109.5
C1 N1 C2 116.38(17)
C8 N2 C7 116.59(16)
C9 N3 C10 116.50(17)
C16 N4 C15 116.65(17)
C17 N5 C18 116.33(17)
C24 N6 C23 116.46(17)
C67 N7 C68 116.60(17)
C74 N8 C73 116.12(17)
C75 N9 C76 116.27(16)
C82 N10 C81 116.30(16)
C83 N11 C84 116.54(16)
C90 N12 C89 116.77(17)
C133 N13 C134 116.00(19)
C140 N14 C139 116.05(18)
C141 N15 C142 116.43(18)
C148 N16 C147 116.58(18)
C149 N17 C150 116.27(19)
C156 N18 C155 116.34(19)
C245 N19 C248 113.4(7)
C245 N19 C249 121.3(7)
C248 N19 C249 125.2(7)
C240 N20 C244 123.8(3)
C240 N20 C243 114.0(3)
C244 N20 C243 122.1(3)
C204 N21 C207 119.5(6)
C204 N21 C208 117.4(5)
C207 N21 C208 123.1(6)
C199 N22 C202 115.7(5)
C199 N22 C203 124.3(4)
C202 N22 C203 120.0(5)
C209 N23 C213 123.7(3)
C209 N23 C212 112.9(3)
C213 N23 C212 123.3(3)
C214 N24 C217 113.6(3)
C214 N24 C218 123.7(3)
C217 N24 C218 122.1(3)
C219 N25 C222 117.9(4)
C219 N25 C223 121.7(4)
C222 N25 C223 120.4(4)
C224 N26 C228 123.6(4)
C224 N26 C227 115.6(5)
C228 N26 C227 120.4(4)
C229 N27 C233 124.5(4)
C229 N27 C232 113.1(5)
C233 N27 C232 122.0(4)
C259 N28 C256 130.6(12)
C259 N28 C258 108.7(10)
C256 N28 C258 118.6(11)
C260 N29 C263 122.4(5)
C260 N29 C262 116.0(5)
C263 N29 C262 121.6(5)
C250 N30 C254 123.8(3)
C250 N30 C253 113.3(3)
C254 N30 C253 122.0(2)
N1 C1 C8 122.12(18)
N1 C1 C24 118.03(17)
C8 C1 C24 119.85(18)
N1 C2 C3 119.51(18)
N1 C2 C7 121.58(19)
C3 C2 C7 118.88(18)
C4 C3 C2 121.57(19)
C4 C3 H3 119.2
C2 C3 H3 119.2
C3 C4 C5 119.73(19)
C3 C4 C25 118.71(19)
C5 C4 C25 121.40(19)
C6 C5 C4 118.79(18)
C6 C5 C32 118.85(19)
C4 C5 C32 122.31(19)
C5 C6 C7 121.86(19)
C5 C6 H6 119.1
C7 C6 H6 119.1
N2 C7 C6 119.54(18)
N2 C7 C2 121.38(18)
C6 C7 C2 119.08(19)
N2 C8 C1 121.87(18)
N2 C8 C9 118.37(17)
C1 C8 C9 119.76(17)
N3 C9 C16 122.04(18)
N3 C9 C8 117.92(17)
C16 C9 C8 120.02(17)
N3 C10 C11 119.80(18)
N3 C10 C15 121.38(18)
C11 C10 C15 118.71(19)
C12 C11 C10 121.85(19)
C12 C11 H11 119.1
C10 C11 H11 119.1
C11 C12 C13 118.87(18)
C11 C12 C39 118.99(19)
C13 C12 C39 122.03(19)
C14 C13 C12 119.85(19)
C14 C13 C46 118.3(2)
C12 C13 C46 121.79(19)
C13 C14 C15 121.54(19)
C13 C14 H14 119.2
C15 C14 H14 119.2
N4 C15 C14 119.33(18)
N4 C15 C10 121.48(18)
C14 C15 C10 119.12(18)
N4 C16 C9 121.88(17)
N4 C16 C17 118.06(17)
C9 C16 C17 120.04(18)
N5 C17 C24 122.33(17)
N5 C17 C16 117.99(18)
C24 C17 C16 119.68(17)
N5 C18 C19 119.86(18)
N5 C18 C23 121.16(17)
C19 C18 C23 118.98(18)
C20 C19 C18 121.69(19)
C20 C19 H19 119.2
C18 C19 H19 119.2
C19 C20 C21 118.97(18)
C19 C20 C53 118.36(19)
C21 C20 C53 122.67(18)
C22 C21 C20 119.57(18)
C22 C21 C60 116.81(19)
C20 C21 C60 123.60(18)
C21 C22 C23 121.6(2)
C21 C22 H22 119.2
C23 C22 H22 119.2
N6 C23 C22 119.00(19)
N6 C23 C18 121.82(17)
C22 C23 C18 119.18(18)
N6 C24 C17 121.87(17)
N6 C24 C1 117.60(18)
C17 C24 C1 120.53(17)
C26 C25 C30 118.6(2)
C26 C25 C4 121.7(2)
C30 C25 C4 119.6(2)
C25 C26 C27 120.4(3)
C25 C26 H26 118(2)
C27 C26 H26 122(2)
C28 C27 C26 120.0(3)
C28 C27 H27 120.0
C26 C27 H27 120.0
C29 C28 C27 119.7(2)
C29 C28 C31 119.3(3)
C27 C28 C31 121.0(3)
C30 C29 C28 120.3(3)
C30 C29 H29 119.9
C28 C29 H29 119.9
C29 C30 C25 121.1(3)
C29 C30 H30 119.5
C25 C30 H30 119.5
O1 C31 O2 124.8(3)
O1 C31 C28 117.7(3)
O2 C31 C28 117.5(3)
C37 C32 C33 118.5(2)
C37 C32 C5 120.3(2)
C33 C32 C5 121.0(2)
C34 C33 C32 120.4(2)
C34 C33 H33 119.8
C32 C33 H33 119.8
C35 C34 C33 120.6(2)
C35 C34 H34 119.7
C33 C34 H34 119.7
C34 C35 C36 119.4(2)
C34 C35 C38 117.9(2)
C36 C35 C38 122.8(2)
C37 C36 C35 120.6(2)
C37 C36 H36 119.7
C35 C36 H36 119.7
C36 C37 C32 120.6(2)
C36 C37 H37 119.7
C32 C37 H37 119.7
O3 C38 O4 124.3(2)
O3 C38 C35 122.9(2)
O4 C38 C35 112.8(2)
C44 C39 C40 118.6(2)
C44 C39 C12 121.5(2)
C40 C39 C12 119.9(2)
C41 C40 C39 120.7(2)
C41 C40 H40 119.7
C39 C40 H40 119.7
C40 C41 C42 120.4(2)
C40 C41 H41 119.8
C42 C41 H41 119.8
C43 C42 C41 119.2(2)
C43 C42 C45 118.3(2)
C41 C42 C45 122.5(3)
C42 C43 C44 120.5(2)
C42 C43 H43 119.8
C44 C43 H43 119.8
C39 C44 C43 120.4(2)
C39 C44 H44 119.8
C43 C44 H44 119.8
O6 C45 O5 123.4(3)
O6 C45 C42 123.5(3)
O5 C45 C42 113.1(3)
C51 C46 C47 119.5(2)
C51 C46 C13 119.6(2)
C47 C46 C13 120.8(2)
C48 C47 C46 120.5(3)
C48 C47 H47 119.8
C46 C47 H47 119.8
C49 C48 C47 120.6(3)
C49 C48 H48 119.7
C47 C48 H48 119.7
C48 C49 C50 120.5(3)
C48 C49 C52 118.6(4)
C50 C49 C52 120.8(4)
C49 C50 C51 119.6(3)
C49 C50 H50 120.2
C51 C50 H50 120.2
C46 C51 C50 119.2(3)
C46 C51 H51 120.4
C50 C51 H51 120.4
O7 C52 O8 124.2(4)
O7 C52 C49 121.7(5)
O8 C52 C49 114.1(4)
C58 C53 C54 118.90(19)
C58 C53 C20 118.71(18)
C54 C53 C20 122.4(2)
C55 C54 C53 120.1(2)
C55 C54 H54 119.9
C53 C54 H54 119.9
C56 C55 C54 120.7(2)
C56 C55 H55 119.6
C54 C55 H55 119.6
C55 C56 C57 119.3(2)
C55 C56 C59 122.3(2)
C57 C56 C59 118.4(2)
C58 C57 C56 120.3(2)
C58 C57 H57 119.8
C56 C57 H57 119.8
C57 C58 C53 120.7(2)
C57 C58 H58 119.7
C53 C58 H58 119.7
O9 C59 O10 124.7(2)
O9 C59 C56 123.1(2)
O10 C59 C56 112.2(2)
C61 C60 C65 119.4(2)
C61 C60 C21 118.14(19)
C65 C60 C21 122.4(2)
C62 C61 C60 120.2(2)
C62 C61 H61 119.9
C60 C61 H61 119.9
C63 C62 C61 120.3(2)
C63 C62 H62 119.8
C61 C62 H62 119.8
C62 C63 C64 119.3(2)
C62 C63 C66 121.5(3)
C64 C63 C66 119.2(2)
C65 C64 C63 120.7(2)
C65 C64 H64 119.6
C63 C64 H64 119.6
C64 C65 C60 120.1(2)
C64 C65 H65 120.0
C60 C65 H65 120.0
O11 C66 O12 122.8(3)
O11 C66 C63 122.6(3)
O12 C66 C63 114.5(2)
N7 C67 C74 121.52(17)
N7 C67 C90 118.54(17)
C74 C67 C90 119.94(16)
N7 C68 C73 121.15(17)
N7 C68 C69 120.20(18)
C73 C68 C69 118.65(17)
C70 C69 C68 121.65(19)
C70 C69 H69 119.2
C68 C69 H69 119.2
C69 C70 C71 119.33(17)
C69 C70 C91 118.52(19)
C71 C70 C91 122.13(18)
C72 C71 C70 119.16(17)
C72 C71 C98 118.02(18)
C70 C71 C98 122.76(17)
C71 C72 C73 121.46(19)
C71 C72 H72 119.3
C73 C72 H72 119.3
N8 C73 C72 119.25(18)
N8 C73 C68 121.46(17)
C72 C73 C68 119.27(17)
N8 C74 C67 122.20(16)
N8 C74 C75 117.93(17)
C67 C74 C75 119.86(16)
N9 C75 C82 122.19(16)
N9 C75 C74 118.44(16)
C82 C75 C74 119.37(17)
N9 C76 C77 119.61(17)
N9 C76 C81 121.27(18)
C77 C76 C81 119.11(17)
C78 C77 C76 121.38(19)
C78 C77 H77 119.3
C76 C77 H77 119.3
C77 C78 C79 119.39(19)
C77 C78 C105 119.20(19)
C79 C78 C105 121.40(18)
C80 C79 C78 119.34(17)
C80 C79 C112 118.72(18)
C78 C79 C112 121.88(19)
C79 C80 C81 121.68(18)
C79 C80 H80 119.2
C81 C80 H80 119.2
N10 C81 C76 121.75(17)
N10 C81 C80 119.17(17)
C76 C81 C80 119.05(18)
N10 C82 C75 122.06(18)
N10 C82 C83 117.84(16)
C75 C82 C83 120.10(16)
N11 C83 C90 121.79(18)
N11 C83 C82 118.19(16)
C90 C83 C82 119.98(16)
N11 C84 C85 119.48(18)
N11 C84 C89 121.50(18)
C85 C84 C89 119.00(19)
C86 C85 C84 121.69(19)
C86 C85 H85 119.2
C84 C85 H85 119.2
C85 C86 C87 119.25(19)
C85 C86 C119 119.76(19)
C87 C86 C119 121.0(2)
C88 C87 C86 119.2(2)
C88 C87 C126 119.3(2)
C86 C87 C126 121.58(19)
C87 C88 C89 122.04(19)
C87 C88 H88 119.0
C89 C88 H88 119.0
N12 C89 C88 119.91(18)
N12 C89 C84 121.20(19)
C88 C89 C84 118.86(18)
N12 C90 C83 122.02(17)
N12 C90 C67 118.87(16)
C83 C90 C67 119.10(17)
C92 C91 C96 119.3(2)
C92 C91 C70 118.45(19)
C96 C91 C70 122.2(2)
C91 C92 C93 120.6(2)
C91 C92 H92 119.7
C93 C92 H92 119.7
C92 C93 C94 120.5(3)
C92 C93 H93 119.7
C94 C93 H93 119.7
C95 C94 C93 118.9(2)
C95 C94 C97 122.1(3)
C93 C94 C97 119.0(3)
C94 C95 C96 120.6(2)
C94 C95 H95 119.7
C96 C95 H95 119.7
C91 C96 C95 120.1(2)
C91 C96 H96 120.0
C95 C96 H96 120.0
O13 C97 O14 124.5(3)
O13 C97 C94 123.3(3)
O14 C97 C94 112.2(3)
C99 C98 C103 119.01(19)
C99 C98 C71 117.82(19)
C103 C98 C71 123.2(2)
C100 C99 C98 120.6(2)
C100 C99 H99 119.7
C98 C99 H99 119.7
C99 C100 C101 119.9(2)
C99 C100 H100 120.1
C101 C100 H100 120.1
C102 C101 C100 119.5(2)
C102 C101 C104 120.1(2)
C100 C101 C104 120.4(3)
C101 C102 C103 120.7(2)
C101 C102 H102 119.7
C103 C102 H102 119.7
C102 C103 C98 120.1(2)
C102 C103 H103 119.9
C98 C103 H103 119.9
O15 C104 O16 124.1(3)
O15 C104 C101 121.5(3)
O16 C104 C101 114.4(3)
C110 C105 C106 118.9(2)
C110 C105 C78 119.9(2)
C106 C105 C78 121.3(2)
C107 C106 C105 120.6(3)
C107 C106 H106 119.7
C105 C106 H106 119.7
C106 C107 C108 120.4(2)
C106 C107 H107 119.8
C108 C107 H107 119.8
C107 C108 C109 119.3(2)
C107 C108 C111 118.5(3)
C109 C108 C111 122.2(3)
C110 C109 C108 120.3(3)
C110 C109 H109 119.8
C108 C109 H109 119.8
C109 C110 C105 120.5(3)
C109 C110 H110 119.7
C105 C110 H110 119.7
O18 C111 O17 123.3(3)
O18 C111 C108 123.1(3)
O17 C111 C108 113.5(3)
C117 C112 C113 118.29(19)
C117 C112 C79 121.7(2)
C113 C112 C79 119.9(2)
C114 C113 C112 121.0(2)
C114 C113 H113 119.5
C112 C113 H113 119.5
C115 C114 C113 119.6(2)
C115 C114 H114 120.2
C113 C114 H114 120.2
C114 C115 C116 119.92(19)
C114 C115 C118 121.1(2)
C116 C115 C118 118.9(2)
C117 C116 C115 120.3(2)
C117 C116 H116 119.8
C115 C116 H116 119.8
C116 C117 C112 120.7(2)
C116 C117 H117 119.6
C112 C117 H117 119.6
O19 C118 O20 123.68(19)
O19 C118 C115 120.4(2)
O20 C118 C115 115.9(2)
C120 C119 C124 118.4(2)
C120 C119 C86 120.1(2)
C124 C119 C86 121.5(2)
C119 C120 C121 121.2(3)
C119 C120 H120 119.4
C121 C120 H120 119.4
C120 C121 C122 119.7(3)
C120 C121 H121 120.1
C122 C121 H121 120.1
C123 C122 C121 119.5(2)
C123 C122 C125 121.5(3)
C121 C122 C125 118.9(3)
C122 C123 C124 120.3(3)
C122 C123 H123 119.8
C124 C123 H123 119.8
C123 C124 C119 120.7(3)
C123 C124 H124 119.6
C119 C124 H124 119.6
O21 C125 O22 123.3(3)
O21 C125 C122 123.5(3)
O22 C125 C122 113.2(3)
C131 C126 C127 119.0(2)
C131 C126 C87 119.0(2)
C127 C126 C87 122.0(2)
C126 C127 C128 119.0(3)
C126 C127 H127 120.5
C128 C127 H127 120.5
C129 C128 C127 121.0(3)
C129 C128 H128 119.5
C127 C128 H128 119.5
C130 C129 C128 119.7(3)
C130 C129 C132 118.6(4)
C128 C129 C132 121.7(4)
C129 C130 C131 119.5(3)
C129 C130 H130 120.3
C131 C130 H130 120.3
C126 C131 C130 121.7(3)
C126 C131 H131 119.2
C130 C131 H131 119.2
O23 C132 O24 126.7(5)
O23 C132 C129 117.0(5)
O24 C132 C129 116.1(4)
N13 C133 C140 122.63(19)
N13 C133 C156 117.56(18)
C140 C133 C156 119.80(19)
N13 C134 C135 119.5(2)
N13 C134 C139 121.5(2)
C135 C134 C139 119.1(2)
C136 C135 C134 121.6(2)
C136 C135 H135 119.2
C134 C135 H135 119.2
C135 C136 C137 118.9(2)
C135 C136 C157 118.7(2)
C137 C136 C157 122.4(2)
C138 C137 C136 119.6(2)
C138 C137 C164 117.2(2)
C136 C137 C164 123.0(2)
C137 C138 C139 121.5(2)
C137 C138 H138 119.2
C139 C138 H138 119.2
N14 C139 C138 118.9(2)
N14 C139 C134 121.9(2)
C138 C139 C134 119.1(2)
N14 C140 C133 121.9(2)
N14 C140 C141 117.86(18)
C133 C140 C141 120.27(18)
N15 C141 C148 122.07(19)
N15 C141 C140 118.71(18)
C148 C141 C140 119.20(18)
N15 C142 C143 120.43(19)
N15 C142 C147 120.73(19)
C143 C142 C147 118.7(2)
C144 C143 C142 121.7(2)
C144 C143 H143 119.2
C142 C143 H143 119.2
C143 C144 C145 118.7(2)
C143 C144 C171 120.0(2)
C145 C144 C171 121.3(2)
C146 C145 C144 120.0(2)
C146 C145 C178 116.3(2)
C144 C145 C178 123.7(2)
C145 C146 C147 121.2(2)
C145 C146 H146 119.4
C147 C146 H146 119.4
N16 C147 C146 118.79(19)
N16 C147 C142 121.9(2)
C146 C147 C142 119.3(2)
N16 C148 C141 121.64(19)
N16 C148 C149 118.12(18)
C141 C148 C149 120.21(19)
N17 C149 C156 121.97(19)
N17 C149 C148 117.60(19)
C156 C149 C148 120.42(18)
N17 C150 C151 119.5(2)
N17 C150 C155 121.51(19)
C151 C150 C155 119.01(19)
C152 C151 C150 121.6(2)
C152 C151 H151 119.2
C150 C151 H151 119.2
C151 C152 C153 119.64(19)
C151 C152 C185 117.8(2)
C153 C152 C185 122.56(18)
C154 C153 C152 119.29(19)
C154 C153 C192 118.1(2)
C152 C153 C192 122.62(18)
C153 C154 C155 121.5(2)
C153 C154 H154 119.3
C155 C154 H154 119.3
N18 C155 C154 119.5(2)
N18 C155 C150 121.48(19)
C154 C155 C150 118.99(19)
N18 C156 C149 122.28(18)
N18 C156 C133 118.06(19)
C149 C156 C133 119.66(18)
C158 C157 C162 118.2(3)
C158 C157 C136 121.3(2)
C162 C157 C136 120.5(3)
C159 C158 C157 121.0(3)
C159 C158 H158 119.5
C157 C158 H158 119.5
C158 C159 C160 120.2(3)
C158 C159 H159 119.9
C160 C159 H159 119.9
C161 C160 C159 119.4(3)
C161 C160 C163 120.0(3)
C159 C160 C163 120.6(3)
C160 C161 C162 120.6(3)
C160 C161 H161 119.7
C162 C161 H161 119.7
C161 C162 C157 120.5(3)
C161 C162 H162 119.7
C157 C162 H162 119.7
O25 C163 O26 124.6(3)
O25 C163 C160 118.8(3)
O26 C163 C160 116.5(3)
C165 C164 C169 118.1(3)
C165 C164 C137 122.1(3)
C169 C164 C137 119.5(3)
C166 C165 C164 120.7(3)
C166 C165 H165 119.6
C164 C165 H165 119.6
C165 C166 C167 120.7(3)
C165 C166 H166 119.7
C167 C166 H166 119.7
C168 C167 C166 119.3(3)
C168 C167 C170 118.6(3)
C166 C167 C170 122.0(4)
C169 C168 C167 120.4(3)
C169 C168 H168 119.8
C167 C168 H168 119.8
C168 C169 C164 120.8(3)
C168 C169 H169 119.6
C164 C169 H169 119.6
O28 C170 O27 124.6(3)
O28 C170 C167 121.5(4)
O27 C170 C167 113.8(4)
C172 C171 C176 117.9(2)
C172 C171 C144 119.6(2)
C176 C171 C144 122.5(2)
C171 C172 C173 120.8(3)
C171 C172 H172 119.6
C173 C172 H172 119.6
C174 C173 C172 120.0(3)
C174 C173 H173 120.0
C172 C173 H173 120.0
C175 C174 C173 119.4(3)
C175 C174 C177 117.9(3)
C173 C174 C177 122.8(3)
C174 C175 C176 120.4(3)
C174 C175 H175 119.8
C176 C175 H175 119.8
C175 C176 C171 121.3(3)
C175 C176 H176 119.4
C171 C176 H176 119.4
O30 C177 O29 123.5(3)
O30 C177 C174 123.5(4)
O29 C177 C174 113.0(3)
C179 C178 C183 120.4(3)
C179 C178 C145 122.3(4)
C183 C178 C145 117.2(3)
C178 C179 C180 113.4(4)
C178 C179 H179 123.3
C180 C179 H179 123.3
C181 C180 C179 116.2(4)
C181 C180 H180 121.9
C179 C180 H180 121.9
C182 C181 C180 130.4(5)
C182 C181 C184 120.8(5)
C180 C181 C184 108.7(4)
C181 C182 C183 113.6(5)
C181 C182 H182 123.2
C183 C182 H182 123.2
C182 C183 C178 125.9(5)
C182 C183 H183 117.0
C178 C183 H183 117.0
O31 C184 O32 126.3(6)
O31 C184 C181 123.7(5)
O32 C184 C181 109.9(6)
C186 C185 C190 118.9(2)
C186 C185 C152 122.0(2)
C190 C185 C152 119.1(2)
C187 C186 C185 120.6(2)
C187 C186 H186 119.7
C185 C186 H186 119.7
C186 C187 C188 120.2(2)
C186 C187 H187 119.9
C188 C187 H187 119.9
C189 C188 C187 119.4(2)
C189 C188 C191 118.4(2)
C187 C188 C191 122.2(2)
C190 C189 C188 120.4(2)
C190 C189 H189 119.8
C188 C189 H189 119.8
C189 C190 C185 120.4(2)
C189 C190 H190 119.8
C185 C190 H190 119.8
O33 C191 O34 124.5(2)
O33 C191 C188 122.1(3)
O34 C191 C188 113.4(2)
C197 C192 C193 118.8(2)
C197 C192 C153 119.4(2)
C193 C192 C153 121.7(2)
C194 C193 C192 120.1(2)
C194 C193 H193 119.9
C192 C193 H193 119.9
C195 C194 C193 120.7(2)
C195 C194 H194 119.7
C193 C194 H194 119.7
C194 C195 C196 119.4(2)
C194 C195 C198 122.8(2)
C196 C195 C198 117.8(2)
C197 C196 C195 120.5(2)
C197 C196 H196 119.7
C195 C196 H196 119.7
C196 C197 C192 120.5(2)
C196 C197 H197 119.8
C192 C197 H197 119.8
O36 C198 O35 124.1(3)
O36 C198 C195 122.8(3)
O35 C198 C195 113.1(3)
O40 C199 N22 123.2(5)
O40 C199 C200 126.1(5)
N22 C199 C200 110.7(4)
C199 C200 C201 103.3(6)
C199 C200 H20A 111.1
C201 C200 H20A 111.1
C199 C200 H20B 111.1
C201 C200 H20B 111.1
H20A C200 H20B 109.1
C202 C201 C200 107.3(5)
C202 C201 H20C 110.2
C200 C201 H20C 110.2
C202 C201 H20D 110.2
C200 C201 H20D 110.2
H20C C201 H20D 108.5
N22 C202 C201 102.6(4)
N22 C202 H20E 111.2
C201 C202 H20E 111.2
N22 C202 H20F 111.2
C201 C202 H20F 111.2
H20E C202 H20F 109.2
N22 C203 H20M 109.5
N22 C203 H20N 109.5
H20M C203 H20N 109.5
N22 C203 H20P 109.5
H20M C203 H20P 109.5
H20N C203 H20P 109.5
O39 C204 N21 130.3(5)
O39 C204 C205 124.5(4)
N21 C204 C205 105.2(4)
C206 C205 C204 104.8(5)
C206 C205 H20G 110.8
C204 C205 H20G 110.8
C206 C205 H20H 110.8
C204 C205 H20H 110.8
H20G C205 H20H 108.9
C205 C206 C207 108.1(6)
C205 C206 H20I 110.1
C207 C206 H20I 110.1
C205 C206 H20J 110.1
C207 C206 H20J 110.1
H20I C206 H20J 108.4
N21 C207 C206 102.2(5)
N21 C207 H20K 111.3
C206 C207 H20K 111.3
N21 C207 H20L 111.3
C206 C207 H20L 111.3
H20K C207 H20L 109.2
N21 C208 H20Q 109.5
N21 C208 H20R 109.5
H20Q C208 H20R 109.5
N21 C208 H20S 109.5
H20Q C208 H20S 109.5
H20R C208 H20S 109.5
O41 C209 N23 123.1(3)
O41 C209 C210 127.4(3)
N23 C209 C210 109.5(3)
C209 C210 C211 105.2(3)
C209 C210 H21A 110.7
C211 C210 H21A 110.7
C209 C210 H21B 110.7
C211 C210 H21B 110.7
H21A C210 H21B 108.8
C212 C211 C210 106.3(4)
C212 C211 H21C 110.5
C210 C211 H21C 110.5
C212 C211 H21D 110.5
C210 C211 H21D 110.5
H21C C211 H21D 108.7
N23 C212 C211 104.5(3)
N23 C212 H21E 110.9
C211 C212 H21E 110.9
N23 C212 H21F 110.9
C211 C212 H21F 110.9
H21E C212 H21F 108.9
N23 C213 H21M 109.5
N23 C213 H21N 109.5
H21M C213 H21N 109.5
N23 C213 H21O 109.5
H21M C213 H21O 109.5
H21N C213 H21O 109.5
O42 C214 N24 123.6(3)
O42 C214 C215 127.1(3)
N24 C214 C215 109.3(3)
C214 C215 C216 104.6(3)
C214 C215 H21G 110.8
C216 C215 H21G 110.8
C214 C215 H21H 110.8
C216 C215 H21H 110.8
H21G C215 H21H 108.9
C217 C216 C215 105.9(3)
C217 C216 H21I 110.6
C215 C216 H21I 110.6
C217 C216 H21J 110.6
C215 C216 H21J 110.6
H21I C216 H21J 108.7
N24 C217 C216 104.3(3)
N24 C217 H21K 110.9
C216 C217 H21K 110.9
N24 C217 H21L 110.9
C216 C217 H21L 110.9
H21K C217 H21L 108.9
N24 C218 H21P 109.5
N24 C218 H21Q 109.5
H21P C218 H21Q 109.5
N24 C218 H21R 109.5
H21P C218 H21R 109.5
H21Q C218 H21R 109.5
N25 C219 O43 124.9(4)
N25 C219 C220 108.0(4)
O43 C219 C220 127.1(3)
C221 C220 C219 104.5(4)
C221 C220 H22G 110.9
C219 C220 H22G 110.9
C221 C220 H22H 110.9
C219 C220 H22H 110.9
H22G C220 H22H 108.9
C220 C221 C222 108.7(5)
C220 C221 H22I 109.9
C222 C221 H22I 109.9
C220 C221 H22J 109.9
C222 C221 H22J 109.9
H22I C221 H22J 108.3
N25 C222 C221 100.3(4)
N25 C222 H22K 111.7
C221 C222 H22K 111.7
N25 C222 H22L 111.7
C221 C222 H22L 111.7
H22K C222 H22L 109.5
N25 C223 H22M 109.5
N25 C223 H22N 109.5
H22M C223 H22N 109.5
N25 C223 H22P 109.5
H22M C223 H22P 109.5
H22N C223 H22P 109.5
O44 C224 N26 124.8(4)
O44 C224 C225 125.4(3)
N26 C224 C225 109.8(4)
C224 C225 C226 99.7(5)
C224 C225 H22A 111.8
C226 C225 H22A 111.8
C224 C225 H22B 111.8
C226 C225 H22B 111.8
H22A C225 H22B 109.6
C227 C226 C225 109.2(5)
C227 C226 H22C 109.8
C225 C226 H22C 109.8
C227 C226 H22D 109.8
C225 C226 H22D 109.8
H22C C226 H22D 108.3
N26 C227 C226 102.9(4)
N26 C227 H22E 111.2
C226 C227 H22E 111.2
N26 C227 H22F 111.2
C226 C227 H22F 111.2
H22E C227 H22F 109.1
N26 C228 H22Q 109.5
N26 C228 H22R 109.5
H22Q C228 H22R 109.5
N26 C228 H22S 109.5
H22Q C228 H22S 109.5
H22R C228 H22S 109.5
O45 C229 N27 123.3(5)
O45 C229 C230 126.3(3)
N27 C229 C230 110.4(4)
C229 C230 C231 104.8(5)
C229 C230 H23A 110.8
C231 C230 H23A 110.8
C229 C230 H23B 110.8
C231 C230 H23B 110.8
H23A C230 H23B 108.9
C232 C231 C230 105.0(5)
C232 C231 H23C 110.7
C230 C231 H23C 110.7
C232 C231 H23D 110.7
C230 C231 H23D 110.7
H23C C231 H23D 108.8
N27 C232 C231 103.8(4)
N27 C232 H23E 111.0
C231 C232 H23E 111.0
N27 C232 H23F 111.0
C231 C232 H23F 111.0
H23E C232 H23F 109.0
N27 C233 H23G 109.5
N27 C233 H23H 109.5
H23G C233 H23H 109.5
N27 C233 H23I 109.5
H23G C233 H23I 109.5
H23H C233 H23I 109.5
C239 C234 C235 119.1(3)
C239 C234 Cl2 119.9(3)
C235 C234 Cl2 120.9(3)
C236 C235 C234 120.4(3)
C236 C235 Cl1 119.1(2)
C234 C235 Cl1 120.5(3)
C237 C236 C235 119.5(3)
C237 C236 H236 120.2
C235 C236 H236 120.2
C236 C237 C238 120.6(3)
C236 C237 Cl3 119.4(3)
C238 C237 Cl3 120.0(3)
C239 C238 C237 119.5(3)
C239 C238 H238 120.3
C237 C238 H238 120.3
C238 C239 C234 120.8(4)
C238 C239 H239 119.6
C234 C239 H239 119.6
O37 C240 N20 124.8(3)
O37 C240 C241 125.7(3)
N20 C240 C241 109.5(3)
C240 C241 C242 104.6(3)
C240 C241 H24G 110.8
C242 C241 H24G 110.8
C240 C241 H24H 110.8
C242 C241 H24H 110.8
H24G C241 H24H 108.9
C243 C242 C241 106.5(3)
C243 C242 H24I 110.4
C241 C242 H24I 110.4
C243 C242 H24J 110.4
C241 C242 H24J 110.4
H24I C242 H24J 108.6
N20 C243 C242 104.0(3)
N20 C243 H24K 110.9
C242 C243 H24K 110.9
N20 C243 H24L 110.9
C242 C243 H24L 110.9
H24K C243 H24L 109.0
N20 C244 H24M 109.5
N20 C244 H24N 109.5
H24M C244 H24N 109.5
N20 C244 H24P 109.5
H24M C244 H24P 109.5
H24N C244 H24P 109.5
O38 C245 N19 123.1(7)
O38 C245 C246 123.6(5)
N19 C245 C246 113.2(6)
C245 C246 C247 102.9(7)
C245 C246 H24A 111.2
C247 C246 H24A 111.2
C245 C246 H24B 111.2
C247 C246 H24B 111.2
H24A C246 H24B 109.1
C248 C247 C246 106.5(9)
C248 C247 H24C 110.4
C246 C247 H24C 110.4
C248 C247 H24D 110.4
C246 C247 H24D 110.4
H24C C247 H24D 108.6
N19 C248 C247 103.5(7)
N19 C248 H24E 111.1
C247 C248 H24E 111.1
N19 C248 H24F 111.1
C247 C248 H24F 111.1
H24E C248 H24F 109.0
N19 C249 H24Q 109.5
N19 C249 H24R 109.5
H24Q C249 H24R 109.5
N19 C249 H24S 109.5
H24Q C249 H24S 109.5
H24R C249 H24S 109.5
O48 C250 N30 123.9(3)
O48 C250 C251 127.6(3)
N30 C250 C251 108.5(3)
C250 C251 C252 104.4(3)
C250 C251 H25A 110.9
C252 C251 H25A 110.9
C250 C251 H25B 110.9
C252 C251 H25B 110.9
H25A C251 H25B 108.9
C251 C252 C253 103.6(3)
C251 C252 H25C 111.0
C253 C252 H25C 111.0
C251 C252 H25D 111.0
C253 C252 H25D 111.0
H25C C252 H25D 109.0
N30 C253 C252 102.9(3)
N30 C253 H25E 111.2
C252 C253 H25E 111.2
N30 C253 H25F 111.2
C252 C253 H25F 111.2
H25E C253 H25F 109.1
N30 C254 H25G 109.5
N30 C254 H25H 109.5
H25G C254 H25H 109.5
N30 C254 H25I 109.5
H25G C254 H25I 109.5
H25H C254 H25I 109.5
C256 C255 C264 91.8(8)
C256 C255 H25J 113.3
C264 C255 H25J 113.3
C256 C255 H25K 113.3
C264 C255 H25K 113.3
H25J C255 H25K 110.7
N28 C256 O46 123.5(12)
N28 C256 C255 119.3(11)
O46 C256 C255 112.0(9)
C261 C257 C260 105.8(5)
C261 C257 H25L 110.6
C260 C257 H25L 110.6
C261 C257 H25M 110.6
C260 C257 H25M 110.6
H25L C257 H25M 108.7
N28 C258 C264 100.3(7)
N28 C258 H25N 111.7
C264 C258 H25N 111.7
N28 C258 H25P 111.7
C264 C258 H25P 111.7
H25N C258 H25P 109.5
N28 C259 H25Q 109.5
N28 C259 H25R 109.5
H25Q C259 H25R 109.5
N28 C259 H25S 109.5
H25Q C259 H25S 109.5
H25R C259 H25S 109.5
O47 C260 N29 126.0(5)
O47 C260 C257 126.0(4)
N29 C260 C257 107.9(4)
C257 C261 C262 106.8(6)
C257 C261 H26A 110.4
C262 C261 H26A 110.4
C257 C261 H26B 110.4
C262 C261 H26B 110.4
H26A C261 H26B 108.6
N29 C262 C261 102.6(5)
N29 C262 H26C 111.3
C261 C262 H26C 111.3
N29 C262 H26D 111.3
C261 C262 H26D 111.3
H26C C262 H26D 109.2
N29 C263 H26E 109.5
N29 C263 H26F 109.5
H26E C263 H26F 109.5
N29 C263 H26G 109.5
H26E C263 H26G 109.5
H26F C263 H26G 109.5
C258 C264 C255 106.6(8)
C258 C264 H26H 110.4
C255 C264 H26H 110.4
C258 C264 H26I 110.4
C255 C264 H26I 110.4
H26H C264 H26I 108.6

loop_
_geom_bond_atom_site_label_1
_geom_bond_atom_site_label_2
_geom_bond_distance
Cl1 C235 1.736(3)
Cl2 C234 1.728(4)
Cl3 C237 1.726(4)
O1 C31 1.238(4)
O1 H1O 0.8300
O2 C31 1.251(4)
O3 C38 1.201(3)
O4 C38 1.318(3)
O4 H4O 0.8300
O5 C45 1.317(4)
O5 H5O 0.8300
O6 C45 1.203(4)
O7 C52 1.226(6)
O8 C52 1.285(7)
O8 H8O 0.8300
O9 C59 1.201(4)
O10 C59 1.318(3)
O10 H10O 0.8300
O11 C66 1.195(4)
O12 C66 1.306(4)
O12 H12O 0.8300
O13 C97 1.183(4)
O14 C97 1.319(4)
O14 H14O 0.8300
O15 C104 1.203(4)
O16 C104 1.299(4)
O16 H16O 0.8300
O17 C111 1.311(4)
O17 H17O 0.8300
O18 C111 1.206(4)
O19 C118 1.235(3)
O20 C118 1.292(3)
O20 H20O 0.8300
O21 C125 1.188(4)
O22 C125 1.320(4)
O22 H22O 0.8300
O23 C132 1.240(7)
O24 C132 1.317(7)
O24 H24O 0.8300
O25 C163 1.242(5)
O25 H25O 0.8300
O26 C163 1.263(4)
O27 C170 1.307(5)
O27 H27O 0.8300
O28 C170 1.229(5)
O29 C177 1.284(5)
O29 H29O 0.8300
O30 C177 1.203(5)
O31 C184 1.099(7)
O32 C184 1.306(7)
O32 H32O 0.8300
O33 C191 1.212(4)
O34 C191 1.315(4)
O34 H34O 0.8300
O35 C198 1.314(4)
O35 H35O 0.8300
O36 C198 1.199(4)
O37 C240 1.238(4)
O38 C245 1.292(7)
O39 C204 1.194(5)
O40 C199 1.218(5)
O41 C209 1.240(4)
O42 C214 1.236(4)
O43 C219 1.263(5)
O44 C224 1.239(4)
O45 C229 1.220(5)
O46 C256 1.313(10)
O47 C260 1.247(5)
O48 C250 1.236(4)
N1 C1 1.326(3)
N1 C2 1.354(3)
N2 C8 1.323(3)
N2 C7 1.358(3)
N3 C9 1.328(2)
N3 C10 1.352(3)
N4 C16 1.322(3)
N4 C15 1.354(3)
N5 C17 1.327(3)
N5 C18 1.363(2)
N6 C24 1.324(3)
N6 C23 1.359(3)
N7 C67 1.327(2)
N7 C68 1.362(3)
N8 C74 1.325(2)
N8 C73 1.362(2)
N9 C75 1.322(3)
N9 C76 1.362(2)
N10 C82 1.325(2)
N10 C81 1.352(3)
N11 C83 1.323(2)
N11 C84 1.357(3)
N12 C90 1.319(3)
N12 C89 1.356(3)
N13 C133 1.321(3)
N13 C134 1.356(3)
N14 C140 1.322(3)
N14 C139 1.359(3)
N15 C141 1.327(3)
N15 C142 1.361(3)
N16 C148 1.321(3)
N16 C147 1.353(3)
N17 C149 1.330(3)
N17 C150 1.353(3)
N18 C156 1.322(3)
N18 C155 1.354(3)
N19 C245 1.311(7)
N19 C248 1.413(11)
N19 C249 1.465(10)
N20 C240 1.314(4)
N20 C244 1.426(5)
N20 C243 1.457(5)
N21 C204 1.270(5)
N21 C207 1.368(8)
N21 C208 1.524(8)
N22 C199 1.355(6)
N22 C202 1.398(6)
N22 C203 1.448(7)
N23 C209 1.325(4)
N23 C213 1.448(5)
N23 C212 1.467(5)
N24 C214 1.336(3)
N24 C217 1.442(4)
N24 C218 1.445(4)
N25 C219 1.253(5)
N25 C222 1.434(6)
N25 C223 1.458(6)
N26 C224 1.290(5)
N26 C228 1.420(6)
N26 C227 1.442(6)
N27 C229 1.345(4)
N27 C233 1.407(7)
N27 C232 1.446(7)
N28 C259 1.126(11)
N28 C256 1.176(11)
N28 C258 1.490(12)
N29 C260 1.287(5)
N29 C263 1.402(8)
N29 C262 1.453(7)
N30 C250 1.329(3)
N30 C254 1.435(4)
N30 C253 1.451(4)
C1 C8 1.432(3)
C1 C24 1.470(3)
C2 C3 1.415(3)
C2 C7 1.420(3)
C3 C4 1.367(3)
C3 H3 0.9400
C4 C5 1.450(3)
C4 C25 1.488(3)
C5 C6 1.374(3)
C5 C32 1.488(3)
C6 C7 1.412(3)
C6 H6 0.9400
C8 C9 1.474(3)
C9 C16 1.431(3)
C10 C11 1.417(3)
C10 C15 1.424(3)
C11 C12 1.373(3)
C11 H11 0.9400
C12 C13 1.446(3)
C12 C39 1.489(3)
C13 C14 1.369(3)
C13 C46 1.493(3)
C14 C15 1.411(3)
C14 H14 0.9400
C16 C17 1.474(3)
C17 C24 1.426(3)
C18 C19 1.410(3)
C18 C23 1.413(3)
C19 C20 1.381(3)
C19 H19 0.9400
C20 C21 1.437(3)
C20 C53 1.494(3)
C21 C22 1.374(3)
C21 C60 1.491(3)
C22 C23 1.410(3)
C22 H22 0.9400
C25 C26 1.390(4)
C25 C30 1.391(4)
C26 C27 1.397(4)
C26 H26 0.86(3)
C27 C28 1.387(4)
C27 H27 0.9400
C28 C29 1.381(4)
C28 C31 1.510(4)
C29 C30 1.380(4)
C29 H29 0.9400
C30 H30 0.9400
C32 C37 1.395(3)
C32 C33 1.395(3)
C33 C34 1.383(3)
C33 H33 0.9400
C34 C35 1.382(4)
C34 H34 0.9400
C35 C36 1.382(4)
C35 C38 1.504(3)
C36 C37 1.380(3)
C36 H36 0.9400
C37 H37 0.9400
C39 C44 1.388(3)
C39 C40 1.394(3)
C40 C41 1.381(3)
C40 H40 0.9400
C41 C42 1.385(4)
C41 H41 0.9400
C42 C43 1.382(4)
C42 C45 1.498(3)
C43 C44 1.390(3)
C43 H43 0.9400
C44 H44 0.9400
C46 C51 1.386(4)
C46 C47 1.395(4)
C47 C48 1.372(4)
C47 H47 0.9400
C48 C49 1.353(5)
C48 H48 0.9400
C49 C50 1.395(5)
C49 C52 1.513(5)
C50 C51 1.403(4)
C50 H50 0.9400
C51 H51 0.9400
C53 C58 1.389(3)
C53 C54 1.400(3)
C54 C55 1.386(3)
C54 H54 0.9400
C55 C56 1.380(4)
C55 H55 0.9400
C56 C57 1.394(3)
C56 C59 1.501(3)
C57 C58 1.382(3)
C57 H57 0.9400
C58 H58 0.9400
C60 C61 1.387(3)
C60 C65 1.390(3)
C61 C62 1.385(3)
C61 H61 0.9400
C62 C63 1.381(4)
C62 H62 0.9400
C63 C64 1.390(4)
C63 C66 1.487(3)
C64 C65 1.372(3)
C64 H64 0.9400
C65 H65 0.9400
C67 C74 1.429(3)
C67 C90 1.475(3)
C68 C73 1.416(3)
C68 C69 1.418(3)
C69 C70 1.373(3)
C69 H69 0.9400
C70 C71 1.443(3)
C70 C91 1.496(3)
C71 C72 1.379(3)
C71 C98 1.489(3)
C72 C73 1.410(3)
C72 H72 0.9400
C74 C75 1.473(2)
C75 C82 1.427(3)
C76 C77 1.410(3)
C76 C81 1.416(3)
C77 C78 1.380(3)
C77 H77 0.9400
C78 C79 1.445(3)
C78 C105 1.492(3)
C79 C80 1.365(3)
C79 C112 1.492(3)
C80 C81 1.417(3)
C80 H80 0.9400
C82 C83 1.468(3)
C83 C90 1.434(3)
C84 C85 1.416(3)
C84 C89 1.418(3)
C85 C86 1.370(3)
C85 H85 0.9400
C86 C87 1.448(3)
C86 C119 1.492(3)
C87 C88 1.371(3)
C87 C126 1.487(3)
C88 C89 1.409(3)
C88 H88 0.9400
C91 C92 1.382(4)
C91 C96 1.389(3)
C92 C93 1.384(3)
C92 H92 0.9400
C93 C94 1.387(4)
C93 H93 0.9400
C94 C95 1.387(4)
C94 C97 1.504(3)
C95 C96 1.390(3)
C95 H95 0.9400
C96 H96 0.9400
C98 C99 1.389(3)
C98 C103 1.398(3)
C99 C100 1.385(3)
C99 H99 0.9400
C100 C101 1.396(4)
C100 H100 0.9400
C101 C102 1.381(4)
C101 C104 1.492(3)
C102 C103 1.381(3)
C102 H102 0.9400
C103 H103 0.9400
C105 C110 1.391(4)
C105 C106 1.391(4)
C106 C107 1.378(3)
C106 H106 0.9400
C107 C108 1.383(4)
C107 H107 0.9400
C108 C109 1.393(4)
C108 C111 1.496(4)
C109 C110 1.377(4)
C109 H109 0.9400
C110 H110 0.9400
C112 C117 1.392(3)
C112 C113 1.393(3)
C113 C114 1.391(3)
C113 H113 0.9400
C114 C115 1.378(3)
C114 H114 0.9400
C115 C116 1.386(3)
C115 C118 1.488(3)
C116 C117 1.378(3)
C116 H116 0.9400
C117 H117 0.9400
C119 C120 1.385(4)
C119 C124 1.390(4)
C120 C121 1.387(3)
C120 H120 0.9400
C121 C122 1.391(4)
C121 H121 0.9400
C122 C123 1.382(4)
C122 C125 1.498(3)
C123 C124 1.385(3)
C123 H123 0.9400
C124 H124 0.9400
C126 C131 1.386(4)
C126 C127 1.389(4)
C127 C128 1.401(4)
C127 H127 0.9400
C128 C129 1.388(6)
C128 H128 0.9400
C129 C130 1.370(5)
C129 C132 1.508(5)
C130 C131 1.387(4)
C130 H130 0.9400
C131 H131 0.9400
C133 C140 1.433(3)
C133 C156 1.480(3)
C134 C135 1.410(3)
C134 C139 1.417(3)
C135 C136 1.385(3)
C135 H135 0.9400
C136 C137 1.441(4)
C136 C157 1.487(3)
C137 C138 1.373(3)
C137 C164 1.486(3)
C138 C139 1.414(3)
C138 H138 0.9400
C140 C141 1.475(3)
C141 C148 1.433(3)
C142 C143 1.410(3)
C142 C147 1.421(3)
C143 C144 1.377(3)
C143 H143 0.9400
C144 C145 1.446(3)
C144 C171 1.486(3)
C145 C146 1.367(3)
C145 C178 1.501(3)
C146 C147 1.409(3)
C146 H146 0.9400
C148 C149 1.470(3)
C149 C156 1.423(3)
C150 C151 1.410(3)
C150 C155 1.419(3)
C151 C152 1.374(3)
C151 H151 0.9400
C152 C153 1.436(3)
C152 C185 1.492(3)
C153 C154 1.377(3)
C153 C192 1.491(3)
C154 C155 1.415(3)
C154 H154 0.9400
C157 C158 1.385(4)
C157 C162 1.398(4)
C158 C159 1.381(4)
C158 H158 0.9400
C159 C160 1.382(4)
C159 H159 0.9400
C160 C161 1.377(5)
C160 C163 1.498(4)
C161 C162 1.379(4)
C161 H161 0.9400
C162 H162 0.9400
C164 C165 1.393(4)
C164 C169 1.403(4)
C165 C166 1.378(4)
C165 H165 0.9400
C166 C167 1.388(5)
C166 H166 0.9400
C167 C168 1.382(5)
C167 C170 1.481(5)
C168 C169 1.382(4)
C168 H168 0.9400
C169 H169 0.9400
C171 C172 1.384(4)
C171 C176 1.391(4)
C172 C173 1.392(4)
C172 H172 0.9400
C173 C174 1.385(5)
C173 H173 0.9400
C174 C175 1.371(5)
C174 C177 1.496(4)
C175 C176 1.377(4)
C175 H175 0.9400
C176 H176 0.9400
C178 C179 1.377(5)
C178 C183 1.413(6)
C179 C180 1.552(6)
C179 H179 0.9400
C180 C181 1.364(6)
C180 H180 0.9400
C181 C182 1.282(6)
C181 C184 1.639(8)
C182 C183 1.360(5)
C182 H182 0.9400
C183 H183 0.9400
C185 C186 1.392(3)
C185 C190 1.394(3)
C186 C187 1.382(3)
C186 H186 0.9400
C187 C188 1.390(4)
C187 H187 0.9400
C188 C189 1.387(4)
C188 C191 1.499(3)
C189 C190 1.382(3)
C189 H189 0.9400
C190 H190 0.9400
C192 C197 1.389(3)
C192 C193 1.402(3)
C193 C194 1.385(3)
C193 H193 0.9400
C194 C195 1.379(4)
C194 H194 0.9400
C195 C196 1.389(4)
C195 C198 1.497(3)
C196 C197 1.382(3)
C196 H196 0.9400
C197 H197 0.9400
C199 C200 1.431(8)
C200 C201 1.545(9)
C200 H20A 0.9800
C200 H20B 0.9800
C201 C202 1.519(9)
C201 H20C 0.9800
C201 H20D 0.9800
C202 H20E 0.9800
C202 H20F 0.9800
C203 H20M 0.9700
C203 H20N 0.9700
C203 H20P 0.9700
C204 C205 1.522(7)
C205 C206 1.427(8)
C205 H20G 0.9800
C205 H20H 0.9800
C206 C207 1.488(11)
C206 H20I 0.9800
C206 H20J 0.9800
C207 H20K 0.9800
C207 H20L 0.9800
C208 H20Q 0.9700
C208 H20R 0.9700
C208 H20S 0.9700
C209 C210 1.474(5)
C210 C211 1.505(6)
C210 H21A 0.9800
C210 H21B 0.9800
C211 C212 1.482(6)
C211 H21C 0.9800
C211 H21D 0.9800
C212 H21E 0.9800
C212 H21F 0.9800
C213 H21M 0.9700
C213 H21N 0.9700
C213 H21O 0.9700
C214 C215 1.486(5)
C215 C216 1.515(5)
C215 H21G 0.9800
C215 H21H 0.9800
C216 C217 1.501(5)
C216 H21I 0.9800
C216 H21J 0.9800
C217 H21K 0.9800
C217 H21L 0.9800
C218 H21P 0.9700
C218 H21Q 0.9700
C218 H21R 0.9700
C219 C220 1.549(6)
C220 C221 1.407(8)
C220 H22G 0.9800
C220 H22H 0.9800
C221 C222 1.559(8)
C221 H22I 0.9800
C221 H22J 0.9800
C222 H22K 0.9800
C222 H22L 0.9800
C223 H22M 0.9700
C223 H22N 0.9700
C223 H22P 0.9700
C224 C225 1.528(6)
C225 C226 1.541(8)
C225 H22A 0.9800
C225 H22B 0.9800
C226 C227 1.447(9)
C226 H22C 0.9800
C226 H22D 0.9800
C227 H22E 0.9800
C227 H22F 0.9800
C228 H22Q 0.9700
C228 H22R 0.9700
C228 H22S 0.9700
C229 C230 1.452(7)
C230 C231 1.532(7)
C230 H23A 0.9800
C230 H23B 0.9800
C231 C232 1.517(9)
C231 H23C 0.9800
C231 H23D 0.9800
C232 H23E 0.9800
C232 H23F 0.9800
C233 H23G 0.9700
C233 H23H 0.9700
C233 H23I 0.9700
C234 C239 1.385(5)
C234 C235 1.389(5)
C235 C236 1.382(5)
C236 C237 1.371(5)
C236 H236 0.9400
C237 C238 1.393(5)
C238 C239 1.367(6)
C238 H238 0.9400
C239 H239 0.9400
C240 C241 1.499(5)
C241 C242 1.506(5)
C241 H24G 0.9800
C241 H24H 0.9800
C242 C243 1.501(6)
C242 H24I 0.9800
C242 H24J 0.9800
C243 H24K 0.9800
C243 H24L 0.9800
C244 H24M 0.9700
C244 H24N 0.9700
C244 H24P 0.9700
C245 C246 1.416(10)
C246 C247 1.525(11)
C246 H24A 0.9800
C246 H24B 0.9800
C247 C248 1.507(15)
C247 H24C 0.9800
C247 H24D 0.9800
C248 H24E 0.9800
C248 H24F 0.9800
C249 H24Q 0.9700
C249 H24R 0.9700
C249 H24S 0.9700
C250 C251 1.488(5)
C251 C252 1.509(6)
C251 H25A 0.9800
C251 H25B 0.9800
C252 C253 1.516(6)
C252 H25C 0.9800
C252 H25D 0.9800
C253 H25E 0.9800
C253 H25F 0.9800
C254 H25G 0.9700
C254 H25H 0.9700
C254 H25I 0.9700
C255 C256 1.563(14)
C255 C264 1.758(11)
C255 H25J 0.9800
C255 H25K 0.9800
C257 C261 1.474(8)
C257 C260 1.499(7)
C257 H25L 0.9800
C257 H25M 0.9800
C258 C264 1.557(12)
C258 H25N 0.9800
C258 H25P 0.9800
C259 H25Q 0.9700
C259 H25R 0.9700
C259 H25S 0.9700
C261 C262 1.502(10)
C261 H26A 0.9800
C261 H26B 0.9800
C262 H26C 0.9800
C262 H26D 0.9800
C263 H26E 0.9700
C263 H26F 0.9700
C263 H26G 0.9700
C264 H26H 0.9800
C264 H26I 0.9800

loop_
_geom_hbond_atom_site_label_D
_geom_hbond_atom_site_label_H
_geom_hbond_atom_site_label_A
_geom_hbond_site_symmetry_A
_geom_hbond_distance_DA
_geom_hbond_distance_DH
_geom_hbond_distance_HA
_geom_hbond_angle_DHA
_geom_hbond_publ_flag
O4 H4O O37 2_667 2.607(3) 0.830 1.789 168.1 no
O5 H5O O39 2_677 2.592(4) 0.830 1.774 168.1 no
O10 H10O O42 1_554 2.585(3) 0.830 1.778 163.7 no
O12 H12O O45 1_544 2.529(4) 0.830 1.707 170.2 no
O16 H16O O48 . 2.556(3) 0.830 1.731 172.1 no
O17 H17O O47 2_566 2.591(5) 0.830 1.770 170.1 no
O20 H20O O19 2_565 2.608(3) 0.830 1.783 172.6 no
O22 H22O O44 2_556 2.580(3) 0.830 1.776 162.5 no
O27 H27O O38 . 2.557(5) 0.830 1.739 168.4 no
O29 H29O O40 2_677 2.624(4) 0.830 1.814 164.9 no
O32 H32O O46 1_454 2.616(11) 0.830 1.808 164.2 no
O34 H34O O41 2_566 2.593(3) 0.830 1.789 162.7 no
O35 H35O O43 1_444 2.575(3) 0.830 1.781 159.5 no

loop_
_geom_torsion_atom_site_label_1
_geom_torsion_atom_site_label_2
_geom_torsion_atom_site_label_3
_geom_torsion_atom_site_label_4
_geom_torsion
C2 N1 C1 C8 1.5(3)
C2 N1 C1 C24 -178.40(19)
C1 N1 C2 C3 179.1(2)
C1 N1 C2 C7 1.2(3)
N1 C2 C3 C4 -176.4(2)
C7 C2 C3 C4 1.5(4)
C2 C3 C4 C5 -3.4(4)
C2 C3 C4 C25 172.0(2)
C3 C4 C5 C6 3.3(3)
C25 C4 C5 C6 -172.0(2)
C3 C4 C5 C32 -174.0(2)
C25 C4 C5 C32 10.7(4)
C4 C5 C6 C7 -1.4(3)
C32 C5 C6 C7 176.0(2)
C8 N2 C7 C6 180.0(2)
C8 N2 C7 C2 0.8(3)
C5 C6 C7 N2 -179.6(2)
C5 C6 C7 C2 -0.4(3)
N1 C2 C7 N2 -2.5(3)
C3 C2 C7 N2 179.6(2)
N1 C2 C7 C6 178.3(2)
C3 C2 C7 C6 0.4(3)
C7 N2 C8 C1 1.9(3)
C7 N2 C8 C9 -178.26(18)
N1 C1 C8 N2 -3.2(3)
C24 C1 C8 N2 176.66(19)
N1 C1 C8 C9 176.94(19)
C24 C1 C8 C9 -3.2(3)
C10 N3 C9 C16 2.6(3)
C10 N3 C9 C8 -175.82(18)
N2 C8 C9 N3 2.8(3)
C1 C8 C9 N3 -177.35(19)
N2 C8 C9 C16 -175.61(19)
C1 C8 C9 C16 4.2(3)
C9 N3 C10 C11 175.3(2)
C9 N3 C10 C15 -0.7(3)
N3 C10 C11 C12 -173.6(2)
C15 C10 C11 C12 2.6(3)
C10 C11 C12 C13 -2.8(3)
C10 C11 C12 C39 173.5(2)
C11 C12 C13 C14 1.2(3)
C39 C12 C13 C14 -175.1(2)
C11 C12 C13 C46 -179.6(2)
C39 C12 C13 C46 4.1(3)
C12 C13 C14 C15 0.7(4)
C46 C13 C14 C15 -178.5(2)
C16 N4 C15 C14 -175.2(2)
C16 N4 C15 C10 1.9(3)
C13 C14 C15 N4 176.1(2)
C13 C14 C15 C10 -1.0(3)
N3 C10 C15 N4 -1.6(3)
C11 C10 C15 N4 -177.7(2)
N3 C10 C15 C14 175.5(2)
C11 C10 C15 C14 -0.6(3)
C15 N4 C16 C9 0.0(3)
C15 N4 C16 C17 178.55(18)
N3 C9 C16 N4 -2.3(3)
C8 C9 C16 N4 176.04(19)
N3 C9 C16 C17 179.12(19)
C8 C9 C16 C17 -2.5(3)
C18 N5 C17 C24 -1.3(3)
C18 N5 C17 C16 179.21(18)
N4 C16 C17 N5 0.7(3)
C9 C16 C17 N5 179.32(19)
N4 C16 C17 C24 -178.81(19)
C9 C16 C17 C24 -0.2(3)
C17 N5 C18 C19 -179.80(19)
C17 N5 C18 C23 -0.4(3)
N5 C18 C19 C20 178.2(2)
C23 C18 C19 C20 -1.2(3)
C18 C19 C20 C21 -1.2(3)
C18 C19 C20 C53 177.9(2)
C19 C20 C21 C22 2.3(3)
C53 C20 C21 C22 -176.7(2)
C19 C20 C21 C60 -175.9(2)
C53 C20 C21 C60 5.1(3)
C20 C21 C22 C23 -1.0(4)
C60 C21 C22 C23 177.3(2)
C24 N6 C23 C22 177.5(2)
C24 N6 C23 C18 -1.3(3)
C21 C22 C23 N6 179.9(2)
C21 C22 C23 C18 -1.4(3)
N5 C18 C23 N6 1.8(3)
C19 C18 C23 N6 -178.8(2)
N5 C18 C23 C22 -177.0(2)
C19 C18 C23 C22 2.5(3)
C23 N6 C24 C17 -0.4(3)
C23 N6 C24 C1 179.61(19)
N5 C17 C24 N6 1.8(3)
C16 C17 C24 N6 -178.70(19)
N5 C17 C24 C1 -178.24(19)
C16 C17 C24 C1 1.3(3)
N1 C1 C24 N6 0.3(3)
C8 C1 C24 N6 -179.59(19)
N1 C1 C24 C17 -179.65(19)
C8 C1 C24 C17 0.5(3)
C3 C4 C25 C26 56.4(3)
C5 C4 C25 C26 -128.3(3)
C3 C4 C25 C30 -120.8(3)
C5 C4 C25 C30 54.5(3)
C30 C25 C26 C27 -0.1(4)
C4 C25 C26 C27 -177.3(2)
C25 C26 C27 C28 0.7(4)
C26 C27 C28 C29 -0.5(4)
C26 C27 C28 C31 179.7(3)
C27 C28 C29 C30 -0.3(4)
C31 C28 C29 C30 179.5(3)
C28 C29 C30 C25 0.9(4)
C26 C25 C30 C29 -0.7(4)
C4 C25 C30 C29 176.5(2)
C29 C28 C31 O1 -178.8(3)
C27 C28 C31 O1 1.0(4)
C29 C28 C31 O2 1.3(4)
C27 C28 C31 O2 -178.9(3)
C6 C5 C32 C37 40.5(3)
C4 C5 C32 C37 -142.2(3)
C6 C5 C32 C33 -134.8(2)
C4 C5 C32 C33 42.5(3)
C37 C32 C33 C34 0.8(4)
C5 C32 C33 C34 176.2(2)
C32 C33 C34 C35 -0.4(4)
C33 C34 C35 C36 -0.7(4)
C33 C34 C35 C38 -179.1(2)
C34 C35 C36 C37 1.4(4)
C38 C35 C36 C37 179.7(3)
C35 C36 C37 C32 -1.0(4)
C33 C32 C37 C36 -0.1(4)
C5 C32 C37 C36 -175.5(2)
C34 C35 C38 O3 -8.3(4)
C36 C35 C38 O3 173.3(3)
C34 C35 C38 O4 172.1(3)
C36 C35 C38 O4 -6.3(4)
C11 C12 C39 C44 -131.0(2)
C13 C12 C39 C44 45.2(3)
C11 C12 C39 C40 47.1(3)
C13 C12 C39 C40 -136.7(3)
C44 C39 C40 C41 -2.6(4)
C12 C39 C40 C41 179.2(3)
C39 C40 C41 C42 -1.4(5)
C40 C41 C42 C43 4.8(5)
C40 C41 C42 C45 -173.8(3)
C41 C42 C43 C44 -4.1(4)
C45 C42 C43 C44 174.6(3)
C40 C39 C44 C43 3.3(4)
C12 C39 C44 C43 -178.6(2)
C42 C43 C44 C39 0.0(4)
C43 C42 C45 O6 -3.3(5)
C41 C42 C45 O6 175.4(4)
C43 C42 C45 O5 179.7(3)
C41 C42 C45 O5 -1.6(5)
C14 C13 C46 C51 47.3(3)
C12 C13 C46 C51 -131.8(2)
C14 C13 C46 C47 -131.5(3)
C12 C13 C46 C47 49.3(3)
C51 C46 C47 C48 2.4(4)
C13 C46 C47 C48 -178.8(2)
C46 C47 C48 C49 -1.4(5)
C47 C48 C49 C50 -0.4(5)
C47 C48 C49 C52 -179.7(3)
C48 C49 C50 C51 1.3(5)
C52 C49 C50 C51 -179.5(3)
C47 C46 C51 C50 -1.5(4)
C13 C46 C51 C50 179.7(2)
C49 C50 C51 C46 -0.3(4)
C48 C49 C52 O7 -11.5(6)
C50 C49 C52 O7 169.3(4)
C48 C49 C52 O8 166.6(4)
C50 C49 C52 O8 -12.7(5)
C19 C20 C53 C58 -44.0(3)
C21 C20 C53 C58 135.0(2)
C19 C20 C53 C54 135.2(2)
C21 C20 C53 C54 -45.7(3)
C58 C53 C54 C55 -0.9(3)
C20 C53 C54 C55 179.8(2)
C53 C54 C55 C56 0.4(4)
C54 C55 C56 C57 0.4(4)
C54 C55 C56 C59 179.2(2)
C55 C56 C57 C58 -0.7(4)
C59 C56 C57 C58 -179.5(2)
C56 C57 C58 C53 0.1(4)
C54 C53 C58 C57 0.7(4)
C20 C53 C58 C57 179.9(2)
C55 C56 C59 O9 -172.2(3)
C57 C56 C59 O9 6.6(4)
C55 C56 C59 O10 8.1(4)
C57 C56 C59 O10 -173.1(3)
C22 C21 C60 C61 -54.3(3)
C20 C21 C60 C61 123.9(2)
C22 C21 C60 C65 123.0(2)
C20 C21 C60 C65 -58.8(3)
C65 C60 C61 C62 -0.6(4)
C21 C60 C61 C62 176.7(2)
C60 C61 C62 C63 -0.7(4)
C61 C62 C63 C64 1.0(4)
C61 C62 C63 C66 -175.9(3)
C62 C63 C64 C65 0.0(4)
C66 C63 C64 C65 176.9(3)
C63 C64 C65 C60 -1.3(4)
C61 C60 C65 C64 1.6(4)
C21 C60 C65 C64 -175.6(2)
C62 C63 C66 O11 173.4(4)
C64 C63 C66 O11 -3.4(5)
C62 C63 C66 O12 -4.2(4)
C64 C63 C66 O12 178.9(3)
C68 N7 C67 C74 4.0(3)
C68 N7 C67 C90 -175.42(18)
C67 N7 C68 C73 4.8(3)
C67 N7 C68 C69 -175.2(2)
N7 C68 C69 C70 -176.4(2)
C73 C68 C69 C70 3.7(3)
C68 C69 C70 C71 2.8(3)
C68 C69 C70 C91 -175.3(2)
C69 C70 C71 C72 -5.8(3)
C91 C70 C71 C72 172.2(2)
C69 C70 C71 C98 171.4(2)
C91 C70 C71 C98 -10.7(3)
C70 C71 C72 C73 2.3(3)
C98 C71 C72 C73 -175.0(2)
C74 N8 C73 C72 -178.98(19)
C74 N8 C73 C68 2.4(3)
C71 C72 C73 N8 -174.55(19)
C71 C72 C73 C68 4.1(3)
N7 C68 C73 N8 -8.4(3)
C69 C68 C73 N8 171.6(2)
N7 C68 C73 C72 173.0(2)
C69 C68 C73 C72 -7.1(3)
C73 N8 C74 C67 6.5(3)
C73 N8 C74 C75 -172.27(17)
N7 C67 C74 N8 -10.3(3)
C90 C67 C74 N8 169.16(19)
N7 C67 C74 C75 168.47(19)
C90 C67 C74 C75 -12.1(3)
C76 N9 C75 C82 -1.9(3)
C76 N9 C75 C74 177.66(18)
N8 C74 C75 N9 6.6(3)
C67 C74 C75 N9 -172.17(19)
N8 C74 C75 C82 -173.81(18)
C67 C74 C75 C82 7.4(3)
C75 N9 C76 C77 177.1(2)
C75 N9 C76 C81 -1.9(3)
N9 C76 C77 C78 179.8(2)
C81 C76 C77 C78 -1.2(4)
C76 C77 C78 C79 -0.3(4)
C76 C77 C78 C105 179.6(2)
C77 C78 C79 C80 0.5(4)
C105 C78 C79 C80 -179.4(2)
C77 C78 C79 C112 177.4(2)
C105 C78 C79 C112 -2.5(4)
C78 C79 C80 C81 0.9(3)
C112 C79 C80 C81 -176.1(2)
C82 N10 C81 C76 -1.4(3)
C82 N10 C81 C80 -179.2(2)
N9 C76 C81 N10 3.7(3)
C77 C76 C81 N10 -175.3(2)
N9 C76 C81 C80 -178.5(2)
C77 C76 C81 C80 2.5(3)
C79 C80 C81 N10 175.5(2)
C79 C80 C81 C76 -2.4(3)
C81 N10 C82 C75 -2.4(3)
C81 N10 C82 C83 177.77(18)
N9 C75 C82 N10 4.3(3)
C74 C75 C82 N10 -175.29(18)
N9 C75 C82 C83 -175.90(19)
C74 C75 C82 C83 4.6(3)
C84 N11 C83 C90 -2.1(3)
C84 N11 C83 C82 175.86(18)
N10 C82 C83 N11 -10.0(3)
C75 C82 C83 N11 170.16(19)
N10 C82 C83 C90 167.98(19)
C75 C82 C83 C90 -11.9(3)
C83 N11 C84 C85 179.9(2)
C83 N11 C84 C89 -1.8(3)
N11 C84 C85 C86 177.3(2)
C89 C84 C85 C86 -1.1(4)
C84 C85 C86 C87 0.7(4)
C84 C85 C86 C119 -178.4(2)
C85 C86 C87 C88 0.0(4)
C119 C86 C87 C88 179.0(2)
C85 C86 C87 C126 -179.5(2)
C119 C86 C87 C126 -0.5(4)
C86 C87 C88 C89 -0.3(4)
C126 C87 C88 C89 179.2(2)
C90 N12 C89 C88 179.2(2)
C90 N12 C89 C84 -2.8(3)
C87 C88 C89 N12 177.9(2)
C87 C88 C89 C84 -0.1(4)
N11 C84 C89 N12 4.4(3)
C85 C84 C89 N12 -177.2(2)
N11 C84 C89 C88 -177.6(2)
C85 C84 C89 C88 0.8(3)
C89 N12 C90 C83 -1.0(3)
C89 N12 C90 C67 177.64(19)
N11 C83 C90 N12 3.7(3)
C82 C83 C90 N12 -174.23(19)
N11 C83 C90 C67 -174.97(19)
C82 C83 C90 C67 7.1(3)
N7 C67 C90 N12 5.6(3)
C74 C67 C90 N12 -173.89(19)
N7 C67 C90 C83 -175.75(19)
C74 C67 C90 C83 4.8(3)
C69 C70 C91 C92 54.8(3)
C71 C70 C91 C92 -123.2(3)
C69 C70 C91 C96 -126.9(3)
C71 C70 C91 C96 55.1(3)
C96 C91 C92 C93 -0.2(4)
C70 C91 C92 C93 178.1(3)
C91 C92 C93 C94 -0.6(5)
C92 C93 C94 C95 0.9(5)
C92 C93 C94 C97 -179.4(3)
C93 C94 C95 C96 -0.3(4)
C97 C94 C95 C96 180.0(3)
C92 C91 C96 C95 0.8(4)
C70 C91 C96 C95 -177.5(2)
C94 C95 C96 C91 -0.6(4)
C95 C94 C97 O13 171.4(4)
C93 C94 C97 O13 -8.3(6)
C95 C94 C97 O14 -9.7(5)
C93 C94 C97 O14 170.6(3)
C72 C71 C98 C99 48.6(3)
C70 C71 C98 C99 -128.6(2)
C72 C71 C98 C103 -131.7(2)
C70 C71 C98 C103 51.1(3)
C103 C98 C99 C100 -3.7(3)
C71 C98 C99 C100 176.0(2)
C98 C99 C100 C101 0.9(4)
C99 C100 C101 C102 2.6(4)
C99 C100 C101 C104 -175.3(3)
C100 C101 C102 C103 -3.3(4)
C104 C101 C102 C103 174.6(3)
C101 C102 C103 C98 0.5(4)
C99 C98 C103 C102 3.0(3)
C71 C98 C103 C102 -176.6(2)
C102 C101 C104 O15 -2.8(5)
C100 C101 C104 O15 175.1(4)
C102 C101 C104 O16 175.8(3)
C100 C101 C104 O16 -6.2(4)
C77 C78 C105 C110 -56.1(3)
C79 C78 C105 C110 123.8(3)
C77 C78 C105 C106 126.3(3)
C79 C78 C105 C106 -53.8(3)
C110 C105 C106 C107 -1.4(4)
C78 C105 C106 C107 176.3(2)
C105 C106 C107 C108 -0.4(4)
C106 C107 C108 C109 1.9(4)
C106 C107 C108 C111 -178.5(3)
C107 C108 C109 C110 -1.5(5)
C111 C108 C109 C110 178.9(3)
C108 C109 C110 C105 -0.4(5)
C106 C105 C110 C109 1.8(4)
C78 C105 C110 C109 -175.9(3)
C107 C108 C111 O18 8.1(5)
C109 C108 C111 O18 -172.3(3)
C107 C108 C111 O17 -174.0(3)
C109 C108 C111 O17 5.6(4)
C80 C79 C112 C117 132.2(2)
C78 C79 C112 C117 -44.7(3)
C80 C79 C112 C113 -44.6(3)
C78 C79 C112 C113 138.5(2)
C117 C112 C113 C114 1.6(4)
C79 C112 C113 C114 178.5(2)
C112 C113 C114 C115 1.6(4)
C113 C114 C115 C116 -3.3(4)
C113 C114 C115 C118 176.4(2)
C114 C115 C116 C117 1.7(4)
C118 C115 C116 C117 -177.9(2)
C115 C116 C117 C112 1.6(4)
C113 C112 C117 C116 -3.2(4)
C79 C112 C117 C116 180.0(2)
C114 C115 C118 O19 -171.0(3)
C116 C115 C118 O19 8.7(4)
C114 C115 C118 O20 8.3(4)
C116 C115 C118 O20 -172.0(2)
C85 C86 C119 C120 -49.7(3)
C87 C86 C119 C120 131.2(3)
C85 C86 C119 C124 129.7(3)
C87 C86 C119 C124 -49.4(3)
C124 C119 C120 C121 3.9(4)
C86 C119 C120 C121 -176.7(3)
C119 C120 C121 C122 -1.1(5)
C120 C121 C122 C123 -2.1(5)
C120 C121 C122 C125 174.1(3)
C121 C122 C123 C124 2.5(4)
C125 C122 C123 C124 -173.7(3)
C122 C123 C124 C119 0.4(4)
C120 C119 C124 C123 -3.5(4)
C86 C119 C124 C123 177.1(2)
C123 C122 C125 O21 175.6(4)
C121 C122 C125 O21 -0.5(5)
C123 C122 C125 O22 -2.0(4)
C121 C122 C125 O22 -178.2(3)
C88 C87 C126 C131 -53.0(3)
C86 C87 C126 C131 126.5(3)
C88 C87 C126 C127 128.6(3)
C86 C87 C126 C127 -51.9(4)
C131 C126 C127 C128 -3.5(4)
C87 C126 C127 C128 174.9(3)
C126 C127 C128 C129 0.4(5)
C127 C128 C129 C130 3.5(5)
C127 C128 C129 C132 -175.7(3)
C128 C129 C130 C131 -4.1(5)
C132 C129 C130 C131 175.1(3)
C127 C126 C131 C130 2.9(4)
C87 C126 C131 C130 -175.5(3)
C129 C130 C131 C126 0.9(5)
C130 C129 C132 O23 -178.2(5)
C128 C129 C132 O23 1.0(7)
C130 C129 C132 O24 6.1(6)
C128 C129 C132 O24 -174.8(4)
C134 N13 C133 C140 -1.1(3)
C134 N13 C133 C156 178.7(2)
C133 N13 C134 C135 -177.5(2)
C133 N13 C134 C139 2.1(3)
N13 C134 C135 C136 177.6(2)
C139 C134 C135 C136 -2.0(4)
C134 C135 C136 C137 -1.1(4)
C134 C135 C136 C157 178.3(3)
C135 C136 C137 C138 3.7(4)
C157 C136 C137 C138 -175.7(3)
C135 C136 C137 C164 -171.5(3)
C157 C136 C137 C164 9.0(4)
C136 C137 C138 C139 -3.1(4)
C164 C137 C138 C139 172.4(3)
C140 N14 C139 C138 174.5(2)
C140 N14 C139 C134 -1.6(3)
C137 C138 C139 N14 -176.3(2)
C137 C138 C139 C134 -0.1(4)
N13 C134 C139 N14 -0.9(4)
C135 C134 C139 N14 178.8(2)
N13 C134 C139 C138 -177.0(2)
C135 C134 C139 C138 2.7(4)
C139 N14 C140 C133 2.7(3)
C139 N14 C140 C141 -176.4(2)
N13 C133 C140 N14 -1.4(3)
C156 C133 C140 N14 178.8(2)
N13 C133 C140 C141 177.6(2)
C156 C133 C140 C141 -2.2(3)
C142 N15 C141 C148 5.7(3)
C142 N15 C141 C140 -172.83(19)
N14 C140 C141 N15 4.7(3)
C133 C140 C141 N15 -174.3(2)
N14 C140 C141 C148 -173.8(2)
C133 C140 C141 C148 7.1(3)
C141 N15 C142 C143 177.3(2)
C141 N15 C142 C147 1.4(3)
N15 C142 C143 C144 -169.7(2)
C147 C142 C143 C144 6.2(3)
C142 C143 C144 C145 -0.3(4)
C142 C143 C144 C171 177.6(2)
C143 C144 C145 C146 -5.2(4)
C171 C144 C145 C146 176.9(2)
C143 C144 C145 C178 172.1(3)
C171 C144 C145 C178 -5.7(4)
C144 C145 C146 C147 4.7(4)
C178 C145 C146 C147 -172.8(2)
C148 N16 C147 C146 -170.9(2)
C148 N16 C147 C142 6.0(3)
C145 C146 C147 N16 178.3(2)
C145 C146 C147 C142 1.2(4)
N15 C142 C147 N16 -7.7(3)
C143 C142 C147 N16 176.4(2)
N15 C142 C147 C146 169.2(2)
C143 C142 C147 C146 -6.7(3)
C147 N16 C148 C141 1.2(3)
C147 N16 C148 C149 179.4(2)
N15 C141 C148 N16 -7.4(3)
C140 C141 C148 N16 171.1(2)
N15 C141 C148 C149 174.3(2)
C140 C141 C148 C149 -7.2(3)
C150 N17 C149 C156 -1.3(3)
C150 N17 C149 C148 179.64(19)
N16 C148 C149 N17 3.1(3)
C141 C148 C149 N17 -178.6(2)
N16 C148 C149 C156 -176.0(2)
C141 C148 C149 C156 2.3(3)
C149 N17 C150 C151 178.6(2)
C149 N17 C150 C155 -1.7(3)
N17 C150 C151 C152 179.5(2)
C155 C150 C151 C152 -0.2(3)
C150 C151 C152 C153 0.3(3)
C150 C151 C152 C185 -177.8(2)
C151 C152 C153 C154 -1.0(3)
C185 C152 C153 C154 177.1(2)
C151 C152 C153 C192 177.7(2)
C185 C152 C153 C192 -4.2(3)
C152 C153 C154 C155 1.5(3)
C192 C153 C154 C155 -177.2(2)
C156 N18 C155 C154 -178.2(2)
C156 N18 C155 C150 0.4(3)
C153 C154 C155 N18 177.3(2)
C153 C154 C155 C150 -1.3(3)
N17 C150 C155 N18 2.3(3)
C151 C150 C155 N18 -178.0(2)
N17 C150 C155 C154 -179.0(2)
C151 C150 C155 C154 0.6(3)
C155 N18 C156 C149 -3.5(3)
C155 N18 C156 C133 177.02(19)
N17 C149 C156 N18 4.2(3)
C148 C149 C156 N18 -176.8(2)
N17 C149 C156 C133 -176.4(2)
C148 C149 C156 C133 2.7(3)
N13 C133 C156 N18 -3.0(3)
C140 C133 C156 N18 176.76(19)
N13 C133 C156 C149 177.5(2)
C140 C133 C156 C149 -2.7(3)
C135 C136 C157 C158 44.9(4)
C137 C136 C157 C158 -135.7(3)
C135 C136 C157 C162 -132.6(3)
C137 C136 C157 C162 46.8(4)
C162 C157 C158 C159 -3.1(5)
C136 C157 C158 C159 179.3(3)
C157 C158 C159 C160 2.2(5)
C158 C159 C160 C161 0.1(5)
C158 C159 C160 C163 -179.7(3)
C159 C160 C161 C162 -1.3(5)
C163 C160 C161 C162 178.5(3)
C160 C161 C162 C157 0.3(5)
C158 C157 C162 C161 1.9(5)
C136 C157 C162 C161 179.5(3)
C161 C160 C163 O25 -171.2(4)
C159 C160 C163 O25 8.6(5)
C161 C160 C163 O26 6.1(5)
C159 C160 C163 O26 -174.2(3)
C138 C137 C164 C165 -130.5(3)
C136 C137 C164 C165 44.9(4)
C138 C137 C164 C169 43.3(4)
C136 C137 C164 C169 -141.3(3)
C169 C164 C165 C166 -1.4(5)
C137 C164 C165 C166 172.5(3)
C164 C165 C166 C167 0.6(5)
C165 C166 C167 C168 0.1(5)
C165 C166 C167 C170 -177.9(3)
C166 C167 C168 C169 0.0(5)
C170 C167 C168 C169 178.1(3)
C167 C168 C169 C164 -0.8(5)
C165 C164 C169 C168 1.4(5)
C137 C164 C169 C168 -172.6(3)
C168 C167 C170 O28 11.3(6)
C166 C167 C170 O28 -170.6(4)
C168 C167 C170 O27 -170.0(4)
C166 C167 C170 O27 8.0(5)
C143 C144 C171 C172 47.4(3)
C145 C144 C171 C172 -134.8(3)
C143 C144 C171 C176 -132.1(3)
C145 C144 C171 C176 45.7(4)
C176 C171 C172 C173 -2.1(4)
C144 C171 C172 C173 178.4(3)
C171 C172 C173 C174 -2.1(5)
C172 C173 C174 C175 4.2(5)
C172 C173 C174 C177 -174.6(3)
C173 C174 C175 C176 -2.2(4)
C177 C174 C175 C176 176.7(3)
C174 C175 C176 C171 -2.0(4)
C172 C171 C176 C175 4.1(4)
C144 C171 C176 C175 -176.4(2)
C175 C174 C177 O30 -10.0(6)
C173 C174 C177 O30 168.8(4)
C175 C174 C177 O29 171.7(3)
C173 C174 C177 O29 -9.5(5)
C146 C145 C178 C179 -125.4(3)
C144 C145 C178 C179 57.1(4)
C146 C145 C178 C183 52.3(3)
C144 C145 C178 C183 -125.1(3)
C183 C178 C179 C180 0.7(4)
C145 C178 C179 C180 178.3(2)
C178 C179 C180 C181 -1.1(4)
C179 C180 C181 C182 0.5(6)
C179 C180 C181 C184 -177.3(3)
C180 C181 C182 C183 0.6(7)
C184 C181 C182 C183 178.1(4)
C181 C182 C183 C178 -1.0(6)
C179 C178 C183 C182 0.4(5)
C145 C178 C183 C182 -177.4(3)
C182 C181 C184 O31 173.3(6)
C180 C181 C184 O31 -8.6(7)
C182 C181 C184 O32 -9.8(6)
C180 C181 C184 O32 168.2(4)
C151 C152 C185 C186 128.0(2)
C153 C152 C185 C186 -50.1(3)
C151 C152 C185 C190 -49.6(3)
C153 C152 C185 C190 132.3(2)
C190 C185 C186 C187 2.2(3)
C152 C185 C186 C187 -175.4(2)
C185 C186 C187 C188 -1.5(3)
C186 C187 C188 C189 -0.8(4)
C186 C187 C188 C191 177.9(2)
C187 C188 C189 C190 2.4(4)
C191 C188 C189 C190 -176.3(2)
C188 C189 C190 C185 -1.7(4)
C186 C185 C190 C189 -0.6(4)
C152 C185 C190 C189 177.1(2)
C189 C188 C191 O33 0.1(4)
C187 C188 C191 O33 -178.6(3)
C189 C188 C191 O34 179.0(2)
C187 C188 C191 O34 0.3(4)
C154 C153 C192 C197 -48.5(3)
C152 C153 C192 C197 132.7(2)
C154 C153 C192 C193 128.9(2)
C152 C153 C192 C193 -49.8(3)
C197 C192 C193 C194 0.3(3)
C153 C192 C193 C194 -177.2(2)
C192 C193 C194 C195 -0.5(4)
C193 C194 C195 C196 -0.1(4)
C193 C194 C195 C198 179.7(2)
C194 C195 C196 C197 1.0(4)
C198 C195 C196 C197 -178.9(2)
C195 C196 C197 C192 -1.2(4)
C193 C192 C197 C196 0.6(3)
C153 C192 C197 C196 178.1(2)
C194 C195 C198 O36 179.3(3)
C196 C195 C198 O36 -0.8(5)
C194 C195 C198 O35 -0.6(4)
C196 C195 C198 O35 179.2(3)
C202 N22 C199 O40 -178.0(6)
C203 N22 C199 O40 0.2(9)
C202 N22 C199 C200 2.4(7)
C203 N22 C199 C200 -179.4(6)
O40 C199 C200 C201 -178.0(6)
N22 C199 C200 C201 1.6(8)
C199 C200 C201 C202 -4.6(8)
C199 N22 C202 C201 -5.2(7)
C203 N22 C202 C201 176.5(6)
C200 C201 C202 N22 5.8(8)
C207 N21 C204 O39 178.7(7)
C208 N21 C204 O39 -3.3(8)
C207 N21 C204 C205 0.3(8)
C208 N21 C204 C205 178.4(5)
O39 C204 C205 C206 179.0(6)
N21 C204 C205 C206 -2.5(7)
C204 C205 C206 C207 3.6(10)
C204 N21 C207 C206 1.9(10)
C208 N21 C207 C206 -176.0(7)
C205 C206 C207 N21 -3.4(11)
C213 N23 C209 O41 2.7(6)
C212 N23 C209 O41 -179.7(3)
C213 N23 C209 C210 -175.9(4)
C212 N23 C209 C210 1.7(4)
O41 C209 C210 C211 172.6(4)
N23 C209 C210 C211 -8.8(5)
C209 C210 C211 C212 12.4(5)
C209 N23 C212 C211 6.3(5)
C213 N23 C212 C211 -176.1(4)
C210 C211 C212 N23 -11.3(5)
C217 N24 C214 O42 175.3(3)
C218 N24 C214 O42 3.6(5)
C217 N24 C214 C215 -3.2(4)
C218 N24 C214 C215 -175.0(3)
O42 C214 C215 C216 175.0(3)
N24 C214 C215 C216 -6.5(4)
C214 C215 C216 C217 13.1(4)
C214 N24 C217 C216 11.6(4)
C218 N24 C217 C216 -176.5(3)
C215 C216 C217 N24 -14.7(4)
C222 N25 C219 O43 -179.6(4)
C223 N25 C219 O43 -0.9(8)
C222 N25 C219 C220 2.2(6)
C223 N25 C219 C220 -179.1(4)
N25 C219 C220 C221 -6.4(7)
O43 C219 C220 C221 175.4(6)
C219 C220 C221 C222 7.8(8)
C219 N25 C222 C221 2.5(7)
C223 N25 C222 C221 -176.2(5)
C220 C221 C222 N25 -6.6(8)
C228 N26 C224 O44 5.4(6)
C227 N26 C224 O44 178.7(4)
C228 N26 C224 C225 -175.2(4)
C227 N26 C224 C225 -2.0(5)
O44 C224 C225 C226 -169.7(4)
N26 C224 C225 C226 11.0(5)
C224 C225 C226 C227 -16.3(6)
C224 N26 C227 C226 -8.8(6)
C228 N26 C227 C226 164.7(5)
C225 C226 C227 N26 15.6(6)
C233 N27 C229 O45 4.7(6)
C232 N27 C229 O45 176.8(4)
C233 N27 C229 C230 -173.5(4)
C232 N27 C229 C230 -1.3(5)
O45 C229 C230 C231 172.5(4)
N27 C229 C230 C231 -9.5(5)
C229 C230 C231 C232 15.9(6)
C229 N27 C232 C231 11.5(5)
C233 N27 C232 C231 -176.1(4)
C230 C231 C232 N27 -16.4(6)
C239 C234 C235 C236 0.0(5)
Cl2 C234 C235 C236 179.5(2)
C239 C234 C235 Cl1 -178.5(3)
Cl2 C234 C235 Cl1 1.0(4)
C234 C235 C236 C237 -1.9(5)
Cl1 C235 C236 C237 176.6(2)
C235 C236 C237 C238 2.1(5)
C235 C236 C237 Cl3 -177.8(2)
C236 C237 C238 C239 -0.3(6)
Cl3 C237 C238 C239 179.5(3)
C237 C238 C239 C234 -1.6(6)
C235 C234 C239 C238 1.7(6)
Cl2 C234 C239 C238 -177.7(3)
C244 N20 C240 O37 -1.8(6)
C243 N20 C240 O37 -178.2(4)
C244 N20 C240 C241 178.3(4)
C243 N20 C240 C241 1.8(4)
O37 C240 C241 C242 -174.0(4)
N20 C240 C241 C242 5.9(4)
C240 C241 C242 C243 -10.9(5)
C240 N20 C243 C242 -8.8(5)
C244 N20 C243 C242 174.7(4)
C241 C242 C243 N20 11.8(5)
C248 N19 C245 O38 173.6(9)
C249 N19 C245 O38 -11.3(12)
C248 N19 C245 C246 -3.2(11)
C249 N19 C245 C246 171.9(7)
O38 C245 C246 C247 -170.4(9)
N19 C245 C246 C247 6.4(12)
C245 C246 C247 C248 -6.9(14)
C245 N19 C248 C247 -1.6(13)
C249 N19 C248 C247 -176.5(9)
C246 C247 C248 N19 5.3(14)
C254 N30 C250 O48 -6.7(5)
C253 N30 C250 O48 -175.9(3)
C254 N30 C250 C251 171.4(3)
C253 N30 C250 C251 2.3(4)
O48 C250 C251 C252 -166.9(4)
N30 C250 C251 C252 15.0(4)
C250 C251 C252 C253 -25.2(4)
C250 N30 C253 C252 -18.4(4)
C254 N30 C253 C252 172.2(3)
C251 C252 C253 N30 26.1(4)
C259 N28 C256 O46 55(2)
C258 N28 C256 O46 -144.2(12)
C259 N28 C256 C255 -152.9(17)
C258 N28 C256 C255 8.2(14)
C264 C255 C256 N28 -15.7(11)
C264 C255 C256 O46 139.7(10)
C259 N28 C258 C264 170.6(12)
C256 N28 C258 C264 5.7(13)
C263 N29 C260 O47 -1.4(10)
C262 N29 C260 O47 179.7(5)
C263 N29 C260 C257 -176.9(8)
C262 N29 C260 C257 4.1(7)
C261 C257 C260 O47 -173.1(6)
C261 C257 C260 N29 2.5(8)
C260 C257 C261 C262 -7.6(10)
C260 N29 C262 C261 -8.7(9)
C263 N29 C262 C261 172.3(9)
C257 C261 C262 N29 9.4(10)
N28 C258 C264 C255 -14.6(11)
C256 C255 C264 C258 17.0(10)
